data_1503799
loop_
_publ_author_name
'Nagano, Masanobu'
'Tanaka, Masakazu'
'Doi, Mitsunobu'
'Demizu, Yosuke'
'Kurihara, Masaaki'
'Suemune, Hiroshi'

_publ_section_title
;
 Helical-screw directions of diastereoisomeric cyclic alpha-amino acid
 oligomers.
;
_journal_issue 5
_journal_name_full 'Organic letters'
_journal_page_first 1135
_journal_page_last 1137
_journal_paper_doi 10.1021/ol802963a
_journal_volume 11
_journal_year 2009
_chemical_absolute_configuration rm
_chemical_compound_source synthesis
_chemical_formula_moiety 'C51 H74 N6 O15, C3 H6 O'
_chemical_formula_sum 'C54 H80 N6 O16'
_chemical_formula_weight 1069.24
_chemical_melting_point 211
_chemical_name_common Cbz-{(1S,3S)-Ac5cOM}6-OMe
_chemical_name_systematic
; 
 ? 
;
_space_group_IT_number 1
_symmetry_cell_setting triclinic
_symmetry_space_group_name_Hall 'P 1'
_symmetry_space_group_name_H-M 'P 1'
_atom_sites_solution_hydrogens geom
_atom_sites_solution_primary direct
_atom_sites_solution_secondary difmap
_audit_creation_method SHELXL-97
_cell_angle_alpha 115.43(4)
_cell_angle_beta 94.94(4)
_cell_angle_gamma 96.77(4)
_cell_formula_units_Z 2
_cell_length_a 13.960(10)
_cell_length_b 14.59(2)
_cell_length_c 15.59(2)
_cell_measurement_reflns_used 22339
_cell_measurement_temperature 123(2)
_cell_measurement_theta_max 27.5
_cell_measurement_theta_min 3.0
_cell_volume 2814(6)
_computing_cell_refinement 'Rigaku/MSC CrystalClear'
_computing_data_collection 'Rigaku/MSC CrystalClear'
_computing_data_reduction 'Rigaku/MSC CrystalClear'
_computing_molecular_graphics 'PLATON (Spek, 2001)'
_computing_structure_refinement 'SHELXL-97 (Sheldrick, 1997)'
_computing_structure_solution 'SHELXD (Seldrick & Gould, 1996)'
_diffrn_ambient_temperature 123(2)
_diffrn_detector_area_resol_mean 0.1
_diffrn_measured_fraction_theta_full 0.965
_diffrn_measured_fraction_theta_max 0.965
_diffrn_measurement_device_type 'Rigaku RAXIS-RAPID'
_diffrn_measurement_method \w-scan
_diffrn_radiation_monochromator graphite
_diffrn_radiation_source 'fine-focus sealed tube'
_diffrn_radiation_type MoK\a
_diffrn_radiation_wavelength 0.71070
_diffrn_reflns_av_R_equivalents 0.0450
_diffrn_reflns_av_sigmaI/netI 0.0692
_diffrn_reflns_limit_h_max 17
_diffrn_reflns_limit_h_min -17
_diffrn_reflns_limit_k_max 17
_diffrn_reflns_limit_k_min -17
_diffrn_reflns_limit_l_max 18
_diffrn_reflns_limit_l_min -19
_diffrn_reflns_number 21646
_diffrn_reflns_theta_full 25.68
_diffrn_reflns_theta_max 25.68
_diffrn_reflns_theta_min 3.03
_exptl_absorpt_coefficient_mu 0.093
_exptl_absorpt_correction_type none
_exptl_crystal_colour colorless
_exptl_crystal_density_diffrn 1.262
_exptl_crystal_density_method 'not measured'
_exptl_crystal_description block
_exptl_crystal_F_000 1148
_exptl_crystal_size_max 0.60
_exptl_crystal_size_mid 0.50
_exptl_crystal_size_min 0.40
_refine_diff_density_max 1.065
_refine_diff_density_min -0.411
_refine_diff_density_rms 0.067
_refine_ls_abs_structure_details 'Flack H D (1983), Acta Cryst. A39, 876-881'
_refine_ls_abs_structure_Flack -0.7(7)
_refine_ls_extinction_method none
_refine_ls_goodness_of_fit_ref 0.998
_refine_ls_hydrogen_treatment constr
_refine_ls_matrix_type full
_refine_ls_number_parameters 1373
_refine_ls_number_reflns 10314
_refine_ls_number_restraints 53
_refine_ls_restrained_S_all 1.018
_refine_ls_R_factor_all 0.0612
_refine_ls_R_factor_gt 0.0529
_refine_ls_shift/su_max 0.007
_refine_ls_shift/su_mean 0.000
_refine_ls_structure_factor_coef Fsqd
_refine_ls_weighting_details 'calc w=1/[\s^2^(Fo^2^)+(0.0815P)^2^+0.0000P] where P=(Fo^2^+2Fc^2^)/3'
_refine_ls_weighting_scheme calc
_refine_ls_wR_factor_gt 0.1276
_refine_ls_wR_factor_ref 0.1328
_reflns_number_gt 8709
_reflns_number_total 10314
_reflns_threshold_expression I>2\s(I)
_cod_data_source_file ol802963a_si_002.cif
_cod_data_source_block nag4
_cod_original_sg_symbol_H-M P1
_cod_database_code 1503799

loop_
_symmetry_equiv_pos_as_xyz
'x, y, z'

loop_
_atom_site_label
_atom_site_type_symbol
_atom_site_fract_x
_atom_site_fract_y
_atom_site_fract_z
_atom_site_U_iso_or_equiv
_atom_site_adp_type
_atom_site_occupancy
_atom_site_symmetry_multiplicity
_atom_site_calc_flag
_atom_site_refinement_flags
C1_10 C 0.3872(3) 0.1905(3) 0.5386(3) 0.0266(9) Uani 1 1 d .
C2_10 C 0.3149(3) 0.1417(3) 0.5685(3) 0.0309(9) Uani 1 1 d .
H2_10 H 0.2557 0.1051 0.5263 0.037 Uiso 1 1 calc R
C3_10 C 0.3286(3) 0.1462(4) 0.6589(3) 0.0366(10) Uani 1 1 d .
H3_10 H 0.2782 0.1134 0.6787 0.044 Uiso 1 1 calc R
C4_10 C 0.4143(3) 0.1975(4) 0.7211(3) 0.0361(10) Uani 1 1 d .
H4_10 H 0.4239 0.1988 0.7827 0.043 Uiso 1 1 calc R
C5_10 C 0.4861(3) 0.2468(4) 0.6928(3) 0.0367(11) Uani 1 1 d .
H5_10 H 0.5450 0.2833 0.7355 0.044 Uiso 1 1 calc R
C6_10 C 0.4729(3) 0.2439(3) 0.6021(3) 0.0318(10) Uani 1 1 d .
H6_10 H 0.5228 0.2785 0.5834 0.038 Uiso 1 1 calc R
C7_10 C 0.3738(3) 0.1811(3) 0.4381(3) 0.0296(9) Uani 1 1 d .
O7_10 O 0.43240(19) 0.1074(2) 0.37856(18) 0.0273(6) Uani 1 1 d .
C8_10 C 0.5164(3) 0.1487(3) 0.3619(3) 0.0226(8) Uani 1 1 d .
O8_10 O 0.54279(19) 0.2417(2) 0.39289(19) 0.0261(6) Uani 1 1 d .
N_11 N 0.5662(2) 0.0779(2) 0.3097(2) 0.0232(7) Uani 1 1 d .
H0_11 H 0.5437 0.0119 0.2894 0.028 Uiso 1 1 calc R
CA_11 C 0.6603(3) 0.1117(3) 0.2863(3) 0.0259(9) Uani 1 1 d .
C2_11 C 0.6442(3) 0.1656(3) 0.2194(3) 0.0278(9) Uani 1 1 d .
H2A_11 H 0.5745 0.1701 0.2081 0.033 Uiso 1 1 calc R
H2B_11 H 0.6830 0.2360 0.2489 0.033 Uiso 1 1 calc R
C3_11 C 0.6781(3) 0.0984(4) 0.1253(3) 0.0333(10) Uani 1 1 d .
H3_11 H 0.6367 0.0977 0.0692 0.040 Uiso 1 1 calc R
O3_11 O 0.7773(2) 0.1403(3) 0.1313(2) 0.0416(8) Uani 1 1 d .
C7_11 C 0.8190(4) 0.0878(5) 0.0477(4) 0.0631(17) Uani 1 1 d .
H7A_11 H 0.8871 0.1205 0.0573 0.095 Uiso 1 1 calc R
H7B_11 H 0.7823 0.0909 -0.0072 0.095 Uiso 1 1 calc R
H7C_11 H 0.8166 0.0157 0.0352 0.095 Uiso 1 1 calc R
C4_11 C 0.6656(3) -0.0083(3) 0.1215(3) 0.0358(10) Uani 1 1 d .
H4A_11 H 0.7050 -0.0528 0.0762 0.043 Uiso 1 1 calc R
H4B_11 H 0.5963 -0.0422 0.1026 0.043 Uiso 1 1 calc R
C5_11 C 0.7029(3) 0.0153(3) 0.2244(3) 0.0299(9) Uani 1 1 d .
H5A_11 H 0.7751 0.0297 0.2370 0.036 Uiso 1 1 calc R
H5B_11 H 0.6795 -0.0432 0.2380 0.036 Uiso 1 1 calc R
C_11 C 0.7317(3) 0.1824(3) 0.3787(3) 0.0229(8) Uani 1 1 d .
O_11 O 0.79685(19) 0.2475(2) 0.37916(19) 0.0270(6) Uani 1 1 d .
N_12 N 0.7202(2) 0.1687(2) 0.4580(2) 0.0237(7) Uani 1 1 d .
H0_12 H 0.6746 0.1189 0.4532 0.028 Uiso 1 1 calc R
CA_12 C 0.7808(3) 0.2339(3) 0.5519(3) 0.0237(8) Uani 1 1 d .
C2_12 C 0.8878(3) 0.2166(3) 0.5504(3) 0.0328(10) Uani 1 1 d .
H2A_12 H 0.9321 0.2757 0.6031 0.039 Uiso 1 1 calc R
H2B_12 H 0.9086 0.2068 0.4884 0.039 Uiso 1 1 calc R
C3_12 C 0.8875(3) 0.1174(3) 0.5644(3) 0.0346(10) Uani 1 1 d .
H3_12 H 0.8806 0.0557 0.5007 0.042 Uiso 1 1 calc R
O3_12 O 0.9736(2) 0.1250(3) 0.6241(2) 0.0499(9) Uani 1 1 d .
C7_12 C 1.0584(5) 0.1232(8) 0.5797(6) 0.100(3) Uani 1 1 d .
H7A_12 H 1.1154 0.1286 0.6240 0.149 Uiso 1 1 calc R
H7B_12 H 1.0674 0.1814 0.5637 0.149 Uiso 1 1 calc R
H7C_12 H 1.0510 0.0585 0.5209 0.149 Uiso 1 1 calc R
C4_12 C 0.8035(3) 0.1088(4) 0.6140(5) 0.0512(14) Uani 1 1 d .
H4A_12 H 0.8268 0.1131 0.6776 0.061 Uiso 1 1 calc R
H4B_12 H 0.7598 0.0418 0.5756 0.061 Uiso 1 1 calc R
C5_12 C 0.7486(3) 0.1975(3) 0.6260(3) 0.0303(9) Uani 1 1 d .
H5A_12 H 0.7661 0.2541 0.6920 0.036 Uiso 1 1 calc R
H5B_12 H 0.6772 0.1735 0.6130 0.036 Uiso 1 1 calc R
C_12 C 0.7743(3) 0.3474(3) 0.5863(3) 0.0217(8) Uani 1 1 d .
O_12 O 0.83556(19) 0.4137(2) 0.65301(18) 0.0259(6) Uani 1 1 d .
N_13 N 0.7022(2) 0.3732(2) 0.5435(2) 0.0221(7) Uani 1 1 d .
H0_13 H 0.6571 0.3242 0.4997 0.027 Uiso 1 1 calc R
CA_13 C 0.6963(3) 0.4801(3) 0.5672(3) 0.0238(8) Uani 1 1 d .
C2_13 C 0.6667(3) 0.5384(3) 0.6673(3) 0.0265(9) Uani 1 1 d .
H2A_13 H 0.6589 0.4930 0.6995 0.032 Uiso 1 1 calc R
H2B_13 H 0.7169 0.5995 0.7083 0.032 Uiso 1 1 calc R
C3_13 C 0.5697(3) 0.5710(3) 0.6495(3) 0.0320(10) Uani 1 1 d .
H3_13 H 0.5145 0.5154 0.6393 0.038 Uiso 1 1 calc R
O3_13 O 0.5564(3) 0.6660(3) 0.7251(2) 0.0485(9) Uani 1 1 d .
C7_13 C 0.5266(5) 0.6522(5) 0.8044(4) 0.0624(17) Uani 1 1 d .
H7A_13 H 0.5189 0.7188 0.8551 0.094 Uiso 1 1 calc R
H7B_13 H 0.5762 0.6238 0.8293 0.094 Uiso 1 1 calc R
H7C_13 H 0.4643 0.6046 0.7835 0.094 Uiso 1 1 calc R
C4_13 C 0.5736(3) 0.5819(3) 0.5570(3) 0.0316(9) Uani 1 1 d .
H4A_13 H 0.6167 0.6463 0.5684 0.038 Uiso 1 1 calc R
H4B_13 H 0.5078 0.5803 0.5266 0.038 Uiso 1 1 calc R
C5_13 C 0.6162(3) 0.4864(3) 0.4960(3) 0.0278(9) Uani 1 1 d .
H5A_13 H 0.6444 0.4945 0.4430 0.033 Uiso 1 1 calc R
H5B_13 H 0.5654 0.4238 0.4684 0.033 Uiso 1 1 calc R
C_13 C 0.7936(3) 0.5344(3) 0.5577(3) 0.0226(8) Uani 1 1 d .
O_13 O 0.81739(19) 0.6291(2) 0.60147(19) 0.0259(6) Uani 1 1 d .
N_14 N 0.8468(2) 0.4753(2) 0.4947(2) 0.0235(7) Uani 1 1 d .
H0_14 H 0.8265 0.4083 0.4640 0.028 Uiso 1 1 calc R
CA_14 C 0.9381(3) 0.5195(3) 0.4756(3) 0.0245(8) Uani 1 1 d .
C2_14 C 0.9173(3) 0.5819(3) 0.4191(3) 0.0305(9) Uani 1 1 d .
H2A_14 H 0.8542 0.6062 0.4306 0.037 Uiso 1 1 calc R
H2B_14 H 0.9694 0.6427 0.4401 0.037 Uiso 1 1 calc R
C3_14 C 0.9139(3) 0.5104(3) 0.3127(3) 0.0301(9) Uani 1 1 d .
H3_14 H 0.8518 0.5084 0.2743 0.036 Uiso 1 1 calc R
O3_14 O 0.9960(3) 0.5486(3) 0.2822(3) 0.0530(10) Uani 1 1 d .
C7_14 C 0.9874(7) 0.5060(5) 0.1805(5) 0.084(2) Uani 1 1 d .
H7A_14 H 1.0456 0.5341 0.1627 0.127 Uiso 1 1 calc R
H7B_14 H 0.9294 0.5235 0.1550 0.127 Uiso 1 1 calc R
H7C_14 H 0.9815 0.4309 0.1534 0.127 Uiso 1 1 calc R
C4_14 C 0.9208(3) 0.4046(3) 0.3066(3) 0.0341(10) Uani 1 1 d .
H4A_14 H 0.9543 0.3648 0.2525 0.041 Uiso 1 1 calc R
H4B_14 H 0.8553 0.3651 0.2987 0.041 Uiso 1 1 calc R
C5_14 C 0.9806(3) 0.4293(3) 0.4030(3) 0.0291(9) Uani 1 1 d .
H5A_14 H 1.0508 0.4502 0.4035 0.035 Uiso 1 1 calc R
H5B_14 H 0.9722 0.3693 0.4174 0.035 Uiso 1 1 calc R
C_14 C 1.0119(3) 0.5826(3) 0.5677(3) 0.0251(8) Uani 1 1 d .
O_14 O 1.0774(2) 0.6488(2) 0.5711(2) 0.0365(7) Uani 1 1 d .
N_15 N 1.0053(2) 0.5584(2) 0.6413(2) 0.0221(7) Uani 1 1 d .
H0_15 H 0.9618 0.5057 0.6339 0.026 Uiso 1 1 calc R
CA_15 C 1.0697(3) 0.6187(3) 0.7341(3) 0.0238(8) Uani 1 1 d .
C2_15 C 1.1765(3) 0.6042(3) 0.7267(3) 0.0246(8) Uani 1 1 d .
H2A_15 H 1.1948 0.6032 0.6664 0.029 Uiso 1 1 calc R
H2B_15 H 1.2210 0.6604 0.7818 0.029 Uiso 1 1 calc R
C3_15 C 1.1810(3) 0.5008(3) 0.7276(3) 0.0296(9) Uani 1 1 d .
H3_15 H 1.1725 0.4450 0.6603 0.035 Uiso 1 1 calc R
O3_15 O 1.2756(2) 0.5102(3) 0.7769(3) 0.0428(8) Uani 1 1 d .
C7_15 C 1.2994(5) 0.4155(5) 0.7665(5) 0.0590(16) Uani 1 1 d .
H7A_15 H 1.3648 0.4269 0.8016 0.089 Uiso 1 1 calc R
H7B_15 H 1.2983 0.3701 0.6982 0.089 Uiso 1 1 calc R
H7C_15 H 1.2517 0.3832 0.7922 0.089 Uiso 1 1 calc R
C4_15 C 1.0965(3) 0.4814(4) 0.7781(3) 0.0340(10) Uani 1 1 d .
H4A_15 H 1.0509 0.4174 0.7345 0.041 Uiso 1 1 calc R
H4B_15 H 1.1217 0.4749 0.8363 0.041 Uiso 1 1 calc R
C5_15 C 1.0453(3) 0.5751(3) 0.8052(3) 0.0268(9) Uani 1 1 d .
H5A_15 H 1.0700 0.6269 0.8722 0.032 Uiso 1 1 calc R
H5B_15 H 0.9739 0.5545 0.7987 0.032 Uiso 1 1 calc R
C_15 C 1.0591(3) 0.7325(3) 0.7775(3) 0.0249(8) Uani 1 1 d .
O_15 O 1.12620(19) 0.8000(2) 0.83412(19) 0.0288(6) Uani 1 1 d .
N_16 N 0.9705(2) 0.7528(3) 0.7597(2) 0.0280(8) Uani 1 1 d .
H0_16 H 0.9238 0.7024 0.7202 0.034 Uiso 1 1 calc R
CA_16 C 0.9506(3) 0.8586(3) 0.8058(3) 0.0292(9) Uani 1 1 d .
C2_16 C 0.8385(3) 0.8562(3) 0.7959(3) 0.0314(9) Uani 1 1 d .
H2A_16 H 0.8037 0.7897 0.7891 0.038 Uiso 1 1 calc R
H2B_16 H 0.8214 0.9127 0.8530 0.038 Uiso 1 1 calc R
C3_16 C 0.8112(4) 0.8701(5) 0.7052(5) 0.0567(15) Uani 1 1 d .
H3_16 H 0.7740 0.8017 0.6567 0.068 Uiso 1 1 calc R
O3_16 O 0.7468(2) 0.9404(3) 0.7163(3) 0.0603(11) Uani 1 1 d .
C7_16 C 0.6505(3) 0.9010(4) 0.7197(4) 0.0530(14) Uani 1 1 d .
H7A_16 H 0.6091 0.9531 0.7282 0.080 Uiso 1 1 calc R
H7B_16 H 0.6506 0.8834 0.7737 0.080 Uiso 1 1 calc R
H7C_16 H 0.6251 0.8391 0.6596 0.080 Uiso 1 1 calc R
C4_16 C 0.9037(5) 0.8854(6) 0.6660(6) 0.076(2) Uani 1 1 d .
H4A_16 H 0.9023 0.9382 0.6421 0.091 Uiso 1 1 calc R
H4B_16 H 0.9135 0.8202 0.6132 0.091 Uiso 1 1 calc R
C5_16 C 0.9846(3) 0.9220(4) 0.7538(3) 0.0374(11) Uani 1 1 d .
H5A_16 H 1.0486 0.9080 0.7331 0.045 Uiso 1 1 calc R
H5B_16 H 0.9900 0.9967 0.7958 0.045 Uiso 1 1 calc R
C_16 C 0.9934(3) 0.9080(3) 0.9123(3) 0.0329(10) Uani 1 1 d .
O_16 O 1.0401(2) 0.9942(2) 0.9564(2) 0.0399(8) Uani 1 1 d .
O8_16 O 0.9650(2) 0.8462(2) 0.9515(2) 0.0345(7) Uani 1 1 d .
C8_16 C 1.0059(4) 0.8810(4) 1.0518(3) 0.0441(12) Uani 1 1 d .
H8A_16 H 0.9806 0.8303 1.0735 0.066 Uiso 1 1 calc R
H8B_16 H 0.9875 0.9475 1.0912 0.066 Uiso 1 1 calc R
H8C_16 H 1.0772 0.8886 1.0581 0.066 Uiso 1 1 calc R
C1_20 C 0.1672(3) 0.0575(3) 0.2299(3) 0.0305(9) Uani 1 1 d .
C2_20 C 0.1094(4) 0.0296(4) 0.2871(3) 0.0403(11) Uani 1 1 d .
H2_20 H 0.1270 -0.0196 0.3076 0.048 Uiso 1 1 calc R
C3_20 C 0.0268(4) 0.0728(4) 0.3141(4) 0.0469(13) Uani 1 1 d .
H3_20 H -0.0116 0.0528 0.3527 0.056 Uiso 1 1 calc R
C4_20 C 0.0004(3) 0.1444(4) 0.2853(3) 0.0428(12) Uani 1 1 d .
H4_20 H -0.0560 0.1741 0.3039 0.051 Uiso 1 1 calc R
C5_20 C 0.0564(3) 0.1726(4) 0.2292(3) 0.0388(11) Uani 1 1 d .
H5_20 H 0.0383 0.2216 0.2087 0.047 Uiso 1 1 calc R
C6_20 C 0.1391(3) 0.1298(3) 0.2026(3) 0.0345(10) Uani 1 1 d .
H6_20 H 0.1774 0.1508 0.1646 0.041 Uiso 1 1 calc R
C7_20 C 0.2539(3) 0.0073(4) 0.1981(3) 0.0352(10) Uani 1 1 d .
O7_20 O 0.2467(2) -0.0360(2) 0.09359(19) 0.0281(6) Uani 1 1 d .
C8_20 C 0.2939(3) 0.0217(3) 0.0567(3) 0.0238(8) Uani 1 1 d .
O8_20 O 0.3476(2) 0.1042(2) 0.10586(19) 0.0287(6) Uani 1 1 d .
N_21 N 0.2727(2) -0.0228(3) -0.0390(2) 0.0242(7) Uani 1 1 d .
H0_21 H 0.2288 -0.0793 -0.0689 0.029 Uiso 1 1 calc R
CA_21 C 0.3226(3) 0.0225(3) -0.0946(3) 0.0237(8) Uani 1 1 d .
C2_21 C 0.2816(3) -0.0395(3) -0.2016(3) 0.0265(9) Uani 1 1 d .
H2A_21 H 0.2932 0.0033 -0.2359 0.032 Uiso 1 1 calc R
H2B_21 H 0.2105 -0.0634 -0.2103 0.032 Uiso 1 1 calc R
C3_21 C 0.3355(3) -0.1323(3) -0.2405(3) 0.0274(9) Uani 1 1 d .
H3_21 H 0.2912 -0.1974 -0.2539 0.033 Uiso 1 1 calc R
O3_21 O 0.3680(2) -0.1372(2) -0.3271(2) 0.0339(7) Uani 1 1 d .
C7_21 C 0.3911(4) -0.2354(4) -0.3844(3) 0.0456(12) Uani 1 1 d .
H7A_21 H 0.4130 -0.2362 -0.4427 0.068 Uiso 1 1 calc R
H7B_21 H 0.3330 -0.2884 -0.4022 0.068 Uiso 1 1 calc R
H7C_21 H 0.4432 -0.2496 -0.3480 0.068 Uiso 1 1 calc R
C4_21 C 0.4206(3) -0.1075(3) -0.1597(3) 0.0330(10) Uani 1 1 d .
H4A_21 H 0.4065 -0.1489 -0.1245 0.040 Uiso 1 1 calc R
H4B_21 H 0.4818 -0.1225 -0.1866 0.040 Uiso 1 1 calc R
C5_21 C 0.4297(3) 0.0071(3) -0.0932(3) 0.0302(9) Uani 1 1 d .
H5A_21 H 0.4675 0.0497 -0.1181 0.036 Uiso 1 1 calc R
H5B_21 H 0.4611 0.0242 -0.0275 0.036 Uiso 1 1 calc R
C_21 C 0.3091(3) 0.1353(3) -0.0595(2) 0.0223(8) Uani 1 1 d .
O_21 O 0.37345(19) 0.2017(2) -0.05756(19) 0.0272(6) Uani 1 1 d .
N_22 N 0.2200(2) 0.1546(2) -0.0367(2) 0.0232(7) Uani 1 1 d .
H0_22 H 0.1779 0.1058 -0.0349 0.028 Uiso 1 1 calc R
CA_22 C 0.1918(3) 0.2555(3) -0.0147(3) 0.0233(8) Uani 1 1 d .
C2_22 C 0.0866(3) 0.2543(3) 0.0104(3) 0.0280(9) Uani 1 1 d .
H2A_22 H 0.0642 0.1908 0.0166 0.034 Uiso 1 1 calc R
H2B_22 H 0.0849 0.3145 0.0721 0.034 Uiso 1 1 calc R
C3_22 C 0.0213(3) 0.2585(4) -0.0705(3) 0.0366(10) Uani 1 1 d .
H3_22 H -0.0429 0.2118 -0.0869 0.044 Uiso 1 1 calc R
O3_22 O 0.0090(2) 0.3632(3) -0.0386(3) 0.0421(8) Uani 1 1 d .
C7_22 C -0.0672(4) 0.3769(5) -0.0960(5) 0.0606(16) Uani 1 1 d .
H7A_22 H -0.0715 0.4502 -0.0703 0.091 Uiso 1 1 calc R
H7B_22 H -0.1292 0.3382 -0.0953 0.091 Uiso 1 1 calc R
H7C_22 H -0.0535 0.3517 -0.1622 0.091 Uiso 1 1 calc R
C4_22 C 0.0783(3) 0.2243(4) -0.1542(3) 0.0362(10) Uani 1 1 d .
H4A_22 H 0.0711 0.1482 -0.1875 0.043 Uiso 1 1 calc R
H4B_22 H 0.0566 0.2495 -0.2010 0.043 Uiso 1 1 calc R
C5_22 C 0.1820(3) 0.2730(3) -0.1067(3) 0.0273(9) Uani 1 1 d .
H5A_22 H 0.1937 0.3474 -0.0898 0.033 Uiso 1 1 calc R
H5B_22 H 0.2288 0.2392 -0.1494 0.033 Uiso 1 1 calc R
C_22 C 0.2621(3) 0.3426(3) 0.0681(3) 0.0226(8) Uani 1 1 d .
O_22 O 0.2752(2) 0.4305(2) 0.07382(19) 0.0274(6) Uani 1 1 d .
N_23 N 0.3042(2) 0.3200(3) 0.1363(2) 0.0227(7) Uani 1 1 d .
H0_23 H 0.2929 0.2559 0.1280 0.027 Uiso 1 1 calc R
CA_23 C 0.3678(3) 0.3973(3) 0.2234(3) 0.0223(8) Uani 1 1 d .
C2_23 C 0.3890(3) 0.3494(3) 0.2926(3) 0.0249(8) Uani 1 1 d .
H2A_23 H 0.3878 0.2744 0.2560 0.030 Uiso 1 1 calc R
H2B_23 H 0.4540 0.3816 0.3322 0.030 Uiso 1 1 calc R
C3_23 C 0.3081(3) 0.3700(3) 0.3570(3) 0.0274(9) Uani 1 1 d .
H3_23 H 0.2672 0.3037 0.3459 0.033 Uiso 1 1 calc R
O3_23 O 0.3564(2) 0.4237(2) 0.45419(19) 0.0337(7) Uani 1 1 d .
C7_23 C 0.2920(3) 0.4305(4) 0.5214(3) 0.0433(12) Uani 1 1 d .
H7A_23 H 0.3282 0.4679 0.5868 0.065 Uiso 1 1 calc R
H7B_23 H 0.2632 0.3610 0.5103 0.065 Uiso 1 1 calc R
H7C_23 H 0.2401 0.4672 0.5136 0.065 Uiso 1 1 calc R
C4_23 C 0.2467(3) 0.4356(3) 0.3285(3) 0.0306(9) Uani 1 1 d .
H4A_23 H 0.1879 0.3922 0.2821 0.037 Uiso 1 1 calc R
H4B_23 H 0.2262 0.4887 0.3856 0.037 Uiso 1 1 calc R
C5_23 C 0.3137(3) 0.4847(3) 0.2831(3) 0.0276(9) Uani 1 1 d .
H5A_23 H 0.3601 0.5445 0.3327 0.033 Uiso 1 1 calc R
H5B_23 H 0.2759 0.5076 0.2414 0.033 Uiso 1 1 calc R
C_23 C 0.4628(3) 0.4419(3) 0.2008(3) 0.0238(8) Uani 1 1 d .
O_23 O 0.5164(2) 0.5183(2) 0.26426(19) 0.0293(6) Uani 1 1 d .
N_24 N 0.4824(2) 0.3965(2) 0.1103(2) 0.0241(7) Uani 1 1 d .
H0_24 H 0.4475 0.3367 0.0693 0.029 Uiso 1 1 calc R
CA_24 C 0.5606(3) 0.4447(3) 0.0793(3) 0.0290(9) Uani 1 1 d .
C2_24 C 0.5594(3) 0.3776(3) -0.0301(3) 0.0379(11) Uani 1 1 d .
H2A_24 H 0.4916 0.3473 -0.0635 0.045 Uiso 1 1 calc R
H2B_24 H 0.5900 0.4196 -0.0595 0.045 Uiso 1 1 calc R
C3_24 C 0.6169(4) 0.2945(4) -0.0367(4) 0.0463(13) Uani 1 1 d .
H3_24 H 0.5726 0.2339 -0.0394 0.056 Uiso 1 1 calc R
O3_24 O 0.6607(3) 0.2649(3) -0.1201(3) 0.0654(12) Uani 1 1 d .
C7_24 C 0.6906(6) 0.1707(5) -0.1481(5) 0.080(2) Uani 1 1 d .
H7A_24 H 0.7201 0.1538 -0.2067 0.120 Uiso 1 1 calc R
H7B_24 H 0.6342 0.1175 -0.1606 0.120 Uiso 1 1 calc R
H7C_24 H 0.7388 0.1739 -0.0969 0.120 Uiso 1 1 calc R
C4_24 C 0.6887(8) 0.3423(8) 0.0544(5) 0.110(4) Uani 1 1 d .
H4A_24 H 0.7549 0.3563 0.0398 0.132 Uiso 1 1 calc R
H4B_24 H 0.6894 0.2939 0.0834 0.132 Uiso 1 1 calc R
C5_24 C 0.6617(3) 0.4408(4) 0.1240(4) 0.0436(12) Uani 1 1 d .
H5A_24 H 0.7099 0.5007 0.1324 0.052 Uiso 1 1 calc R
H5B_24 H 0.6590 0.4411 0.1873 0.052 Uiso 1 1 calc R
C_24 C 0.5472(3) 0.5525(3) 0.0945(3) 0.0266(9) Uani 1 1 d .
O_24 O 0.6170(2) 0.6140(2) 0.0956(2) 0.0350(7) Uani 1 1 d .
N_25 N 0.4574(2) 0.5764(2) 0.1039(2) 0.0248(7) Uani 1 1 d .
H0_25 H 0.4086 0.5290 0.0979 0.030 Uiso 1 1 calc R
CA_25 C 0.4395(3) 0.6802(3) 0.1240(3) 0.0244(8) Uani 1 1 d .
C2_25 C 0.3311(3) 0.6864(3) 0.1381(3) 0.0280(9) Uani 1 1 d .
H2A_25 H 0.3040 0.6343 0.1583 0.034 Uiso 1 1 calc R
H2B_25 H 0.3249 0.7556 0.1871 0.034 Uiso 1 1 calc R
C3_25 C 0.2791(3) 0.6650(4) 0.0401(3) 0.0364(10) Uani 1 1 d .
H3_25 H 0.2699 0.5897 -0.0041 0.044 Uiso 1 1 calc R
O3_25 O 0.1887(2) 0.6998(3) 0.0421(3) 0.0520(9) Uani 1 1 d .
C4_25 C 0.3519(3) 0.7249(4) 0.0068(3) 0.0409(11) Uani 1 1 d .
H4A_25 H 0.3386 0.6996 -0.0637 0.049 Uiso 1 1 calc R
H4B_25 H 0.3491 0.7995 0.0384 0.049 Uiso 1 1 calc R
C7_25 C 0.1179(4) 0.6453(5) 0.0711(4) 0.0567(15) Uani 1 1 d .
H7A_25 H 0.0567 0.6719 0.0715 0.085 Uiso 1 1 calc R
H7B_25 H 0.1415 0.6543 0.1358 0.085 Uiso 1 1 calc R
H7C_25 H 0.1068 0.5718 0.0261 0.085 Uiso 1 1 calc R
C5_25 C 0.4504(3) 0.7046(3) 0.0370(3) 0.0310(9) Uani 1 1 d .
H5A_25 H 0.5014 0.7658 0.0558 0.037 Uiso 1 1 calc R
H5B_25 H 0.4690 0.6455 -0.0166 0.037 Uiso 1 1 calc R
C_25 C 0.5053(3) 0.7612(3) 0.2174(3) 0.0245(9) Uani 1 1 d .
O_25 O 0.5207(2) 0.8518(2) 0.2315(2) 0.0323(7) Uani 1 1 d .
N_26 N 0.5379(2) 0.7302(2) 0.2806(2) 0.0252(7) Uani 1 1 d .
H0_26 H 0.5173 0.6668 0.2715 0.030 Uiso 1 1 calc R
CA_26 C 0.6076(3) 0.8000(3) 0.3656(3) 0.0299(9) Uani 1 1 d .
C2_26 C 0.7077(3) 0.8277(4) 0.3395(4) 0.0379(11) Uani 1 1 d .
H2A_26 H 0.7024 0.8065 0.2696 0.045 Uiso 1 1 calc R
H2B_26 H 0.7313 0.9029 0.3742 0.045 Uiso 1 1 calc R
C3_26 C 0.7761(5) 0.7715(6) 0.3684(5) 0.0630(17) Uani 1 1 d .
H3_26 H 0.7692 0.6982 0.3192 0.076 Uiso 1 1 calc R
O3_26 O 0.8756(3) 0.8226(5) 0.3946(4) 0.0937(18) Uani 1 1 d .
C7_26 C 0.9187(5) 0.8091(7) 0.3122(6) 0.081(2) Uani 1 1 d .
H7A_26 H 0.9860 0.8466 0.3319 0.121 Uiso 1 1 calc R
H7B_26 H 0.8812 0.8357 0.2745 0.121 Uiso 1 1 calc R
H7C_26 H 0.9188 0.7356 0.2731 0.121 Uiso 1 1 calc R
C4_26 C 0.7414(5) 0.7800(6) 0.4627(5) 0.0727(19) Uani 1 1 d .
H4A_26 H 0.7588 0.8512 0.5147 0.087 Uiso 1 1 calc R
H4B_26 H 0.7688 0.7324 0.4842 0.087 Uiso 1 1 calc R
C5_26 C 0.6304(4) 0.7478(4) 0.4308(3) 0.0381(11) Uani 1 1 d .
H5A_26 H 0.6120 0.6720 0.3948 0.046 Uiso 1 1 calc R
H5B_26 H 0.5952 0.7725 0.4868 0.046 Uiso 1 1 calc R
C_26 C 0.5630(3) 0.8942(3) 0.4237(3) 0.0287(9) Uani 1 1 d .
O_26 O 0.6042(2) 0.9840(2) 0.4572(2) 0.0392(8) Uani 1 1 d .
O8_26 O 0.4753(2) 0.8668(2) 0.4398(2) 0.0380(7) Uani 1 1 d .
C8_26 C 0.4251(4) 0.9479(4) 0.4973(4) 0.0502(13) Uani 1 1 d .
H8A_26 H 0.3610 0.9176 0.5032 0.075 Uiso 1 1 calc R
H8B_26 H 0.4166 0.9930 0.4664 0.075 Uiso 1 1 calc R
H8C_26 H 0.4636 0.9881 0.5614 0.075 Uiso 1 1 calc R
O1_31 O 0.1755(3) 0.8984(4) 0.4117(3) 0.0686(11) Uani 1 1 d DU
C1_31 C 0.1708(4) 0.8354(5) 0.4424(4) 0.0530(12) Uani 1 1 d DU
C2_31 C 0.1365(6) 0.8554(5) 0.5353(5) 0.0713(17) Uani 1 1 d DU
H2A_31 H 0.1917 0.8630 0.5826 0.107 Uiso 1 1 calc R
H2B_31 H 0.0866 0.7976 0.5264 0.107 Uiso 1 1 calc R
H2C_31 H 0.1087 0.9189 0.5584 0.107 Uiso 1 1 calc R
C3_31 C 0.2035(6) 0.7330(5) 0.3898(5) 0.0772(18) Uani 1 1 d DU
H3A_31 H 0.2417 0.7357 0.3408 0.116 Uiso 1 1 calc R
H3B_31 H 0.1462 0.6784 0.3588 0.116 Uiso 1 1 calc R
H3C_31 H 0.2438 0.7184 0.4356 0.116 Uiso 1 1 calc R
O1_32 O 0.8450(6) 0.6336(5) 0.0631(5) 0.143(3) Uani 1 1 d DU
C2_32 C 0.7613(4) 0.5601(6) -0.0904(5) 0.0691(16) Uani 1 1 d DU
H2A_32 H 0.7797 0.4965 -0.0925 0.104 Uiso 1 1 calc R
H2B_32 H 0.7835 0.5708 -0.1439 0.104 Uiso 1 1 calc R
H2C_32 H 0.6902 0.5546 -0.0959 0.104 Uiso 1 1 calc R
C1_32 C 0.8076(4) 0.6486(5) 0.0019(5) 0.0612(13) Uani 1 1 d DU
C3_32 C 0.7670(4) 0.7461(5) 0.0271(6) 0.0714(17) Uani 1 1 d DU
H3A_32 H 0.6996 0.7356 0.0387 0.107 Uiso 1 1 calc R
H3B_32 H 0.7681 0.7648 -0.0262 0.107 Uiso 1 1 calc R
H3C_32 H 0.8067 0.8016 0.0851 0.107 Uiso 1 1 calc R

loop_
_atom_site_aniso_label
_atom_site_aniso_U_11
_atom_site_aniso_U_22
_atom_site_aniso_U_33
_atom_site_aniso_U_23
_atom_site_aniso_U_13
_atom_site_aniso_U_12
C1_10 0.0273(19) 0.023(2) 0.0281(19) 0.0084(16) 0.0047(17) 0.0078(16)
C2_10 0.030(2) 0.027(2) 0.032(2) 0.0091(18) 0.0068(19) 0.0054(17)
C3_10 0.041(2) 0.036(3) 0.039(2) 0.020(2) 0.016(2) 0.011(2)
C4_10 0.044(2) 0.042(3) 0.025(2) 0.0144(19) 0.005(2) 0.015(2)
C5_10 0.032(2) 0.043(3) 0.028(2) 0.0098(19) 0.0024(19) 0.0046(19)
C6_10 0.0267(19) 0.036(3) 0.031(2) 0.0140(19) 0.0053(18) 0.0019(17)
C7_10 0.0252(19) 0.040(3) 0.028(2) 0.0160(18) 0.0080(17) 0.0139(17)
O7_10 0.0259(13) 0.0266(16) 0.0248(13) 0.0083(12) 0.0033(12) 0.0009(11)
C8_10 0.0226(18) 0.021(2) 0.0204(17) 0.0083(16) -0.0020(16) -0.0007(15)
O8_10 0.0238(13) 0.0205(15) 0.0288(14) 0.0072(11) 0.0012(12) 0.0024(11)
N_11 0.0244(15) 0.0146(17) 0.0249(16) 0.0061(13) 0.0007(14) -0.0046(13)
CA_11 0.028(2) 0.022(2) 0.031(2) 0.0144(17) 0.0102(18) 0.0050(16)
C2_11 0.032(2) 0.024(2) 0.0294(19) 0.0139(17) 0.0038(18) 0.0030(17)
C3_11 0.036(2) 0.041(3) 0.025(2) 0.0163(19) 0.0063(19) 0.0101(19)
O3_11 0.0409(17) 0.049(2) 0.0386(17) 0.0211(15) 0.0187(15) 0.0081(15)
C7_11 0.062(3) 0.093(5) 0.048(3) 0.036(3) 0.032(3) 0.030(3)
C4_11 0.041(2) 0.027(2) 0.030(2) 0.0034(18) 0.005(2) 0.0064(19)
C5_11 0.032(2) 0.023(2) 0.032(2) 0.0097(17) 0.0085(19) 0.0059(17)
C_11 0.0234(18) 0.019(2) 0.0265(19) 0.0093(16) 0.0069(17) 0.0060(15)
O_11 0.0267(13) 0.0227(15) 0.0279(14) 0.0084(12) 0.0065(12) 0.0003(11)
N_12 0.0227(15) 0.0179(17) 0.0286(16) 0.0101(13) 0.0011(14) -0.0008(13)
CA_12 0.0211(18) 0.021(2) 0.0248(18) 0.0092(16) -0.0038(16) -0.0028(15)
C2_12 0.0219(19) 0.028(2) 0.042(2) 0.0117(19) -0.0050(18) 0.0047(17)
C3_12 0.041(2) 0.024(2) 0.030(2) 0.0053(18) -0.0092(19) 0.0101(19)
O3_12 0.0381(17) 0.088(3) 0.0375(17) 0.0342(18) 0.0102(15) 0.0319(18)
C7_12 0.055(4) 0.209(10) 0.103(5) 0.113(6) 0.040(4) 0.081(5)
C4_12 0.033(2) 0.047(3) 0.088(4) 0.048(3) -0.010(3) 0.001(2)
C5_12 0.037(2) 0.021(2) 0.028(2) 0.0107(17) -0.0045(18) -0.0039(17)
C_12 0.0221(17) 0.025(2) 0.0189(17) 0.0117(16) 0.0056(16) 0.0001(15)
O_12 0.0266(13) 0.0232(16) 0.0254(13) 0.0108(12) -0.0021(12) -0.0011(12)
N_13 0.0213(15) 0.0173(17) 0.0236(15) 0.0068(13) -0.0009(13) 0.0003(12)
CA_13 0.0282(19) 0.017(2) 0.0235(18) 0.0063(15) 0.0030(17) 0.0039(15)
C2_13 0.029(2) 0.023(2) 0.0247(19) 0.0082(16) 0.0025(17) 0.0052(16)
C3_13 0.033(2) 0.027(2) 0.040(2) 0.0162(19) 0.011(2) 0.0101(17)
O3_13 0.070(2) 0.046(2) 0.0454(18) 0.0238(16) 0.0299(19) 0.0373(18)
C7_13 0.083(4) 0.078(4) 0.054(3) 0.040(3) 0.034(3) 0.051(3)
C4_13 0.031(2) 0.028(2) 0.039(2) 0.0188(19) 0.0017(19) 0.0059(18)
C5_13 0.0246(19) 0.024(2) 0.033(2) 0.0121(17) -0.0025(17) 0.0039(16)
C_13 0.0235(18) 0.017(2) 0.0251(18) 0.0096(16) -0.0039(16) 0.0008(15)
O_13 0.0272(13) 0.0183(15) 0.0285(13) 0.0079(11) 0.0005(12) 0.0026(11)
N_14 0.0272(16) 0.0175(17) 0.0235(15) 0.0078(13) 0.0035(14) 0.0012(13)
CA_14 0.0269(19) 0.024(2) 0.0237(18) 0.0125(16) 0.0018(17) 0.0018(16)
C2_14 0.038(2) 0.027(2) 0.029(2) 0.0164(18) 0.0030(19) 0.0019(18)
C3_14 0.029(2) 0.032(2) 0.029(2) 0.0163(18) -0.0004(18) -0.0013(17)
O3_14 0.071(2) 0.045(2) 0.053(2) 0.0280(17) 0.031(2) 0.0075(18)
C7_14 0.147(7) 0.064(4) 0.056(4) 0.033(3) 0.053(4) 0.019(4)
C4_14 0.042(2) 0.026(2) 0.026(2) 0.0059(17) 0.0058(19) 0.0014(19)
C5_14 0.033(2) 0.024(2) 0.032(2) 0.0130(17) 0.0088(18) 0.0045(17)
C_14 0.0262(19) 0.021(2) 0.0269(19) 0.0099(16) 0.0045(17) 0.0044(16)
O_14 0.0397(16) 0.0333(18) 0.0376(16) 0.0210(14) 0.0014(14) -0.0075(13)
N_15 0.0263(16) 0.0139(17) 0.0219(15) 0.0059(13) 0.0011(14) -0.0015(12)
CA_15 0.0207(18) 0.024(2) 0.0220(18) 0.0081(16) -0.0038(16) -0.0012(15)
C2_15 0.0228(18) 0.021(2) 0.0274(19) 0.0094(16) 0.0013(17) 0.0003(15)
C3_15 0.034(2) 0.024(2) 0.028(2) 0.0097(17) 0.0004(18) 0.0048(17)
O3_15 0.0344(16) 0.041(2) 0.064(2) 0.0306(17) 0.0078(16) 0.0167(14)
C7_15 0.075(4) 0.067(4) 0.076(4) 0.055(3) 0.042(3) 0.046(3)
C4_15 0.039(2) 0.034(3) 0.034(2) 0.0195(19) 0.005(2) 0.0071(19)
C5_15 0.030(2) 0.027(2) 0.0215(18) 0.0108(16) 0.0004(17) -0.0004(17)
C_15 0.0269(19) 0.023(2) 0.0222(18) 0.0085(16) 0.0034(17) 0.0013(17)
O_15 0.0261(13) 0.0243(16) 0.0266(14) 0.0051(12) -0.0009(12) -0.0017(12)
N_16 0.0242(16) 0.0162(18) 0.0319(17) 0.0017(14) -0.0010(14) 0.0005(13)
CA_16 0.029(2) 0.014(2) 0.039(2) 0.0064(17) 0.0043(19) 0.0026(16)
C2_16 0.029(2) 0.025(2) 0.039(2) 0.0110(18) 0.0091(19) 0.0084(17)
C3_16 0.036(3) 0.083(4) 0.090(4) 0.067(4) 0.022(3) 0.028(3)
O3_16 0.0294(16) 0.042(2) 0.121(4) 0.050(2) -0.006(2) 0.0040(15)
C7_16 0.027(2) 0.053(3) 0.075(4) 0.025(3) 0.007(3) 0.009(2)
C4_16 0.068(4) 0.093(5) 0.100(5) 0.067(5) 0.032(4) 0.021(4)
C5_16 0.035(2) 0.027(2) 0.044(2) 0.012(2) 0.009(2) -0.0049(18)
C_16 0.026(2) 0.024(2) 0.037(2) 0.0022(19) 0.0072(19) 0.0038(18)
O_16 0.0341(16) 0.0226(17) 0.0446(18) 0.0003(14) 0.0025(14) -0.0019(13)
O8_16 0.0345(15) 0.0334(18) 0.0267(14) 0.0077(13) 0.0044(13) -0.0038(13)
C8_16 0.042(3) 0.044(3) 0.034(2) 0.010(2) 0.000(2) -0.004(2)
C1_20 0.032(2) 0.031(2) 0.0213(18) 0.0074(17) -0.0022(17) -0.0008(18)
C2_20 0.051(3) 0.040(3) 0.030(2) 0.018(2) 0.002(2) 0.002(2)
C3_20 0.045(3) 0.060(4) 0.038(2) 0.022(2) 0.017(2) 0.007(2)
C4_20 0.038(2) 0.040(3) 0.039(2) 0.007(2) 0.009(2) 0.005(2)
C5_20 0.038(2) 0.029(3) 0.047(3) 0.014(2) 0.009(2) 0.0050(19)
C6_20 0.038(2) 0.028(2) 0.035(2) 0.0115(19) 0.008(2) 0.0008(18)
C7_20 0.038(2) 0.046(3) 0.0236(19) 0.0172(19) 0.0016(19) 0.011(2)
O7_20 0.0327(14) 0.0248(16) 0.0273(14) 0.0123(12) 0.0054(12) 0.0039(12)
C8_20 0.0213(18) 0.018(2) 0.030(2) 0.0091(16) -0.0002(17) 0.0029(16)
O8_20 0.0316(14) 0.0221(16) 0.0284(14) 0.0095(12) -0.0001(13) 0.0001(12)
N_21 0.0251(15) 0.0182(17) 0.0257(16) 0.0078(13) 0.0016(14) 0.0007(13)
CA_21 0.0244(18) 0.019(2) 0.0279(19) 0.0105(16) 0.0011(16) 0.0037(15)
C2_21 0.0269(19) 0.022(2) 0.0271(19) 0.0084(16) 0.0035(17) 0.0035(16)
C3_21 0.034(2) 0.022(2) 0.029(2) 0.0113(17) 0.0133(19) 0.0090(17)
O3_21 0.0422(16) 0.0298(17) 0.0322(15) 0.0130(13) 0.0143(14) 0.0118(13)
C7_21 0.059(3) 0.039(3) 0.035(2) 0.007(2) 0.018(2) 0.023(2)
C4_21 0.031(2) 0.032(2) 0.038(2) 0.0138(19) 0.0098(19) 0.0124(18)
C5_21 0.0233(19) 0.032(2) 0.037(2) 0.0171(19) 0.0033(18) 0.0075(17)
C_21 0.0265(18) 0.019(2) 0.0182(17) 0.0062(15) -0.0009(16) 0.0029(16)
O_21 0.0273(14) 0.0219(15) 0.0304(14) 0.0105(12) 0.0060(12) 0.0002(11)
N_22 0.0266(16) 0.0157(17) 0.0264(16) 0.0089(13) 0.0034(14) 0.0027(13)
CA_22 0.0280(19) 0.018(2) 0.0251(18) 0.0108(16) 0.0033(17) 0.0059(15)
C2_22 0.0255(19) 0.025(2) 0.034(2) 0.0140(17) 0.0042(18) 0.0042(16)
C3_22 0.026(2) 0.031(3) 0.051(3) 0.021(2) -0.005(2) -0.0004(18)
O3_22 0.0368(16) 0.041(2) 0.060(2) 0.0301(17) 0.0080(16) 0.0177(14)
C7_22 0.037(3) 0.075(4) 0.100(5) 0.065(4) 0.013(3) 0.018(3)
C4_22 0.046(2) 0.029(2) 0.031(2) 0.0142(18) -0.010(2) 0.002(2)
C5_22 0.035(2) 0.022(2) 0.0256(19) 0.0118(16) 0.0026(18) 0.0030(17)
C_22 0.0244(19) 0.023(2) 0.0224(18) 0.0111(16) 0.0065(17) 0.0048(15)
O_22 0.0335(14) 0.0190(15) 0.0296(14) 0.0113(11) 0.0016(12) 0.0039(12)
N_23 0.0276(16) 0.0190(17) 0.0221(15) 0.0103(13) 0.0024(14) 0.0025(13)
CA_23 0.0288(19) 0.017(2) 0.0194(17) 0.0083(15) 0.0012(16) 0.0016(15)
C2_23 0.033(2) 0.019(2) 0.0215(18) 0.0081(15) 0.0037(17) 0.0045(16)
C3_23 0.028(2) 0.025(2) 0.0246(19) 0.0076(16) 0.0010(17) 0.0046(16)
O3_23 0.0338(15) 0.0421(19) 0.0221(13) 0.0115(13) 0.0047(13) 0.0063(13)
C7_23 0.042(2) 0.061(3) 0.028(2) 0.018(2) 0.010(2) 0.011(2)
C4_23 0.032(2) 0.031(2) 0.030(2) 0.0125(18) 0.0058(18) 0.0094(18)
C5_23 0.029(2) 0.021(2) 0.030(2) 0.0090(17) 0.0023(18) 0.0065(16)
C_23 0.0276(19) 0.019(2) 0.0231(18) 0.0083(16) 0.0008(17) 0.0045(16)
O_23 0.0348(15) 0.0227(16) 0.0272(14) 0.0096(12) 0.0030(13) 0.0004(12)
N_24 0.0279(16) 0.0156(17) 0.0228(15) 0.0038(13) 0.0041(14) 0.0004(13)
CA_24 0.030(2) 0.022(2) 0.032(2) 0.0087(17) 0.0098(19) 0.0015(16)
C2_24 0.042(2) 0.025(2) 0.037(2) 0.0047(19) 0.017(2) -0.0017(19)
C3_24 0.054(3) 0.033(3) 0.055(3) 0.018(2) 0.029(3) 0.010(2)
O3_24 0.085(3) 0.060(3) 0.058(2) 0.021(2) 0.040(2) 0.038(2)
C7_24 0.115(6) 0.048(4) 0.076(4) 0.016(3) 0.047(4) 0.036(4)
C4_24 0.160(8) 0.130(8) 0.069(5) 0.045(5) 0.033(5) 0.119(7)
C5_24 0.028(2) 0.038(3) 0.070(3) 0.028(2) 0.010(2) 0.0079(19)
C_24 0.031(2) 0.020(2) 0.0245(18) 0.0073(16) 0.0070(17) -0.0009(16)
O_24 0.0341(15) 0.0233(16) 0.0467(17) 0.0140(13) 0.0141(15) 0.0024(12)
N_25 0.0293(17) 0.0153(17) 0.0256(16) 0.0072(13) 0.0033(14) -0.0026(13)
CA_25 0.0278(19) 0.021(2) 0.0247(18) 0.0113(16) 0.0037(17) -0.0003(15)
C2_25 0.030(2) 0.025(2) 0.032(2) 0.0146(17) 0.0050(18) 0.0061(16)
C3_25 0.035(2) 0.038(3) 0.036(2) 0.019(2) -0.003(2) -0.0023(19)
O3_25 0.0351(17) 0.068(3) 0.072(2) 0.051(2) -0.0009(17) 0.0034(17)
C4_25 0.043(2) 0.050(3) 0.040(2) 0.032(2) 0.002(2) 0.002(2)
C7_25 0.035(3) 0.086(5) 0.067(4) 0.054(3) -0.001(3) 0.003(3)
C5_25 0.039(2) 0.028(2) 0.028(2) 0.0159(18) 0.0049(19) 0.0024(18)
C_25 0.0247(18) 0.023(2) 0.028(2) 0.0135(17) 0.0063(17) 0.0032(16)
O_25 0.0388(16) 0.0193(16) 0.0346(15) 0.0109(12) -0.0024(14) 0.0000(12)
N_26 0.0313(17) 0.0144(17) 0.0272(16) 0.0090(14) -0.0011(15) -0.0005(13)
CA_26 0.031(2) 0.024(2) 0.031(2) 0.0110(18) -0.0016(18) -0.0018(17)
C2_26 0.032(2) 0.032(3) 0.047(3) 0.018(2) -0.002(2) -0.0009(19)
C3_26 0.066(4) 0.081(5) 0.078(4) 0.056(4) 0.033(3) 0.045(3)
O3_26 0.050(2) 0.179(6) 0.077(3) 0.071(3) 0.015(2) 0.050(3)
C7_26 0.052(3) 0.116(7) 0.095(5) 0.062(5) 0.023(4) 0.018(4)
C4_26 0.084(5) 0.079(5) 0.061(4) 0.031(3) 0.010(4) 0.035(4)
C5_26 0.051(3) 0.026(2) 0.034(2) 0.0156(19) -0.011(2) -0.003(2)
C_26 0.035(2) 0.025(2) 0.0237(19) 0.0129(17) -0.0014(18) -0.0038(18)
O_26 0.0543(19) 0.0201(17) 0.0327(15) 0.0057(13) 0.0034(15) -0.0058(14)
O8_26 0.0454(17) 0.0216(16) 0.0426(17) 0.0098(13) 0.0138(15) 0.0020(13)
C8_26 0.062(3) 0.030(3) 0.060(3) 0.017(2) 0.027(3) 0.014(2)
O1_31 0.066(2) 0.077(3) 0.082(3) 0.059(2) -0.002(2) -0.003(2)
C1_31 0.050(3) 0.053(3) 0.061(3) 0.036(2) -0.004(2) -0.007(2)
C2_31 0.097(4) 0.059(4) 0.065(3) 0.036(3) 0.015(3) 0.002(3)
C3_31 0.088(4) 0.058(3) 0.073(4) 0.021(3) 0.001(3) 0.003(3)
O1_32 0.199(6) 0.107(4) 0.092(4) 0.017(3) -0.053(4) 0.075(4)
C2_32 0.052(3) 0.090(4) 0.070(3) 0.038(3) 0.004(3) 0.025(3)
C1_32 0.055(3) 0.067(3) 0.077(3) 0.045(3) 0.008(3) 0.017(2)
C3_32 0.055(3) 0.066(3) 0.116(5) 0.056(3) 0.032(3) 0.013(3)

loop_
_atom_type_symbol
_atom_type_description
_atom_type_scat_dispersion_real
_atom_type_scat_dispersion_imag
_atom_type_scat_source
C C 0.0033 0.0016 'International Tables Vol C Tables 4.2.6.8 and 6.1.1.4'
H H 0.0000 0.0000 'International Tables Vol C Tables 4.2.6.8 and 6.1.1.4'
N N 0.0061 0.0033 'International Tables Vol C Tables 4.2.6.8 and 6.1.1.4'
O O 0.0106 0.0060 'International Tables Vol C Tables 4.2.6.8 and 6.1.1.4'

loop_
_geom_angle_atom_site_label_1
_geom_angle_atom_site_label_2
_geom_angle_atom_site_label_3
_geom_angle
C6_10 C1_10 C2_10 118.4(4)
C6_10 C1_10 C7_10 121.2(4)
C2_10 C1_10 C7_10 120.3(4)
C3_10 C2_10 C1_10 120.6(4)
C3_10 C2_10 H2_10 119.7
C1_10 C2_10 H2_10 119.7
C4_10 C3_10 C2_10 120.9(4)
C4_10 C3_10 H3_10 119.5
C2_10 C3_10 H3_10 119.5
C3_10 C4_10 C5_10 119.1(4)
C3_10 C4_10 H4_10 120.4
C5_10 C4_10 H4_10 120.4
C4_10 C5_10 C6_10 120.6(4)
C4_10 C5_10 H5_10 119.7
C6_10 C5_10 H5_10 119.7
C5_10 C6_10 C1_10 120.3(4)
C5_10 C6_10 H6_10 119.8
C1_10 C6_10 H6_10 119.8
O7_10 C7_10 C1_10 109.9(3)
C8_10 O7_10 C7_10 116.1(3)
O8_10 C8_10 N_11 124.5(3)
O8_10 C8_10 O7_10 122.8(3)
N_11 C8_10 O7_10 112.6(3)
C8_10 N_11 CA_11 118.8(3)
C8_10 N_11 H0_11 120.6
CA_11 N_11 H0_11 120.6
N_11 CA_11 C_11 110.6(3)
N_11 CA_11 C5_11 108.7(3)
C_11 CA_11 C5_11 110.9(3)
N_11 CA_11 C2_11 110.7(3)
C_11 CA_11 C2_11 111.6(3)
C5_11 CA_11 C2_11 104.2(3)
C3_11 C2_11 CA_11 105.9(4)
C3_11 C2_11 H2A_11 110.6
CA_11 C2_11 H2A_11 110.6
C3_11 C2_11 H2B_11 110.6
CA_11 C2_11 H2B_11 110.6
H2A_11 C2_11 H2B_11 108.7
O3_11 C3_11 C4_11 113.0(4)
O3_11 C3_11 C2_11 107.1(4)
C4_11 C3_11 C2_11 104.3(3)
O3_11 C3_11 H3_11 110.8
C4_11 C3_11 H3_11 110.8
C2_11 C3_11 H3_11 110.8
C7_11 O3_11 C3_11 114.1(4)
O3_11 C7_11 H7A_11 109.5
O3_11 C7_11 H7B_11 109.5
H7A_11 C7_11 H7B_11 109.5
O3_11 C7_11 H7C_11 109.5
H7A_11 C7_11 H7C_11 109.5
H7B_11 C7_11 H7C_11 109.5
C3_11 C4_11 C5_11 102.3(3)
C3_11 C4_11 H4A_11 111.3
C5_11 C4_11 H4A_11 111.3
C3_11 C4_11 H4B_11 111.3
C5_11 C4_11 H4B_11 111.3
H4A_11 C4_11 H4B_11 109.2
C4_11 C5_11 CA_11 104.5(4)
C4_11 C5_11 H5A_11 110.8
CA_11 C5_11 H5A_11 110.8
C4_11 C5_11 H5B_11 110.8
CA_11 C5_11 H5B_11 110.8
H5A_11 C5_11 H5B_11 108.9
O_11 C_11 N_12 122.1(4)
O_11 C_11 CA_11 120.8(3)
N_12 C_11 CA_11 117.1(3)
C_11 N_12 CA_12 122.6(3)
C_11 N_12 H0_12 118.7
CA_12 N_12 H0_12 118.7
N_12 CA_12 C_12 112.0(3)
N_12 CA_12 C2_12 111.4(3)
C_12 CA_12 C2_12 111.3(3)
N_12 CA_12 C5_12 109.1(3)
C_12 CA_12 C5_12 110.1(3)
C2_12 CA_12 C5_12 102.5(3)
CA_12 C2_12 C3_12 104.3(3)
CA_12 C2_12 H2A_12 110.9
C3_12 C2_12 H2A_12 110.9
CA_12 C2_12 H2B_12 110.9
C3_12 C2_12 H2B_12 110.9
H2A_12 C2_12 H2B_12 108.9
O3_12 C3_12 C4_12 107.8(4)
O3_12 C3_12 C2_12 111.0(4)
C4_12 C3_12 C2_12 106.9(4)
O3_12 C3_12 H3_12 110.3
C4_12 C3_12 H3_12 110.3
C2_12 C3_12 H3_12 110.3
C3_12 O3_12 C7_12 113.0(4)
O3_12 C7_12 H7A_12 109.5
O3_12 C7_12 H7B_12 109.5
H7A_12 C7_12 H7B_12 109.5
O3_12 C7_12 H7C_12 109.5
H7A_12 C7_12 H7C_12 109.5
H7B_12 C7_12 H7C_12 109.5
C3_12 C4_12 C5_12 107.9(4)
C3_12 C4_12 H4A_12 110.1
C5_12 C4_12 H4A_12 110.1
C3_12 C4_12 H4B_12 110.1
C5_12 C4_12 H4B_12 110.1
H4A_12 C4_12 H4B_12 108.4
C4_12 C5_12 CA_12 105.2(4)
C4_12 C5_12 H5A_12 110.7
CA_12 C5_12 H5A_12 110.7
C4_12 C5_12 H5B_12 110.7
CA_12 C5_12 H5B_12 110.7
H5A_12 C5_12 H5B_12 108.8
O_12 C_12 N_13 121.5(4)
O_12 C_12 CA_12 119.5(4)
N_13 C_12 CA_12 119.0(3)
C_12 N_13 CA_13 121.8(3)
C_12 N_13 H0_13 119.1
CA_13 N_13 H0_13 119.1
N_13 CA_13 C_13 109.6(3)
N_13 CA_13 C2_13 112.7(3)
C_13 CA_13 C2_13 111.7(3)
N_13 CA_13 C5_13 110.5(3)
C_13 CA_13 C5_13 106.9(3)
C2_13 CA_13 C5_13 105.1(3)
C3_13 C2_13 CA_13 105.8(3)
C3_13 C2_13 H2A_13 110.6
CA_13 C2_13 H2A_13 110.6
C3_13 C2_13 H2B_13 110.6
CA_13 C2_13 H2B_13 110.6
H2A_13 C2_13 H2B_13 108.7
O3_13 C3_13 C4_13 110.1(4)
O3_13 C3_13 C2_13 113.5(4)
C4_13 C3_13 C2_13 104.2(3)
O3_13 C3_13 H3_13 109.6
C4_13 C3_13 H3_13 109.6
C2_13 C3_13 H3_13 109.6
C7_13 O3_13 C3_13 111.6(4)
O3_13 C7_13 H7A_13 109.5
O3_13 C7_13 H7B_13 109.5
H7A_13 C7_13 H7B_13 109.5
O3_13 C7_13 H7C_13 109.5
H7A_13 C7_13 H7C_13 109.5
H7B_13 C7_13 H7C_13 109.5
C3_13 C4_13 C5_13 101.4(4)
C3_13 C4_13 H4A_13 111.5
C5_13 C4_13 H4A_13 111.5
C3_13 C4_13 H4B_13 111.5
C5_13 C4_13 H4B_13 111.5
H4A_13 C4_13 H4B_13 109.3
C4_13 C5_13 CA_13 104.4(3)
C4_13 C5_13 H5A_13 110.9
CA_13 C5_13 H5A_13 110.9
C4_13 C5_13 H5B_13 110.9
CA_13 C5_13 H5B_13 110.9
H5A_13 C5_13 H5B_13 108.9
O_13 C_13 N_14 122.1(3)
O_13 C_13 CA_13 120.6(3)
N_14 C_13 CA_13 117.1(3)
C_13 N_14 CA_14 121.8(3)
C_13 N_14 H0_14 119.1
CA_14 N_14 H0_14 119.1
N_14 CA_14 C_14 112.2(3)
N_14 CA_14 C5_14 107.4(3)
C_14 CA_14 C5_14 110.9(3)
N_14 CA_14 C2_14 110.9(3)
C_14 CA_14 C2_14 112.4(3)
C5_14 CA_14 C2_14 102.6(3)
C3_14 C2_14 CA_14 107.3(4)
C3_14 C2_14 H2A_14 110.3
CA_14 C2_14 H2A_14 110.3
C3_14 C2_14 H2B_14 110.3
CA_14 C2_14 H2B_14 110.3
H2A_14 C2_14 H2B_14 108.5
O3_14 C3_14 C4_14 111.2(4)
O3_14 C3_14 C2_14 107.2(3)
C4_14 C3_14 C2_14 106.0(3)
O3_14 C3_14 H3_14 110.7
C4_14 C3_14 H3_14 110.7
C2_14 C3_14 H3_14 110.7
C3_14 O3_14 C7_14 112.3(5)
O3_14 C7_14 H7A_14 109.5
O3_14 C7_14 H7B_14 109.5
H7A_14 C7_14 H7B_14 109.5
O3_14 C7_14 H7C_14 109.5
H7A_14 C7_14 H7C_14 109.5
H7B_14 C7_14 H7C_14 109.5
C3_14 C4_14 C5_14 103.3(3)
C3_14 C4_14 H4A_14 111.1
C5_14 C4_14 H4A_14 111.1
C3_14 C4_14 H4B_14 111.1
C5_14 C4_14 H4B_14 111.1
H4A_14 C4_14 H4B_14 109.1
C4_14 C5_14 CA_14 103.4(4)
C4_14 C5_14 H5A_14 111.1
CA_14 C5_14 H5A_14 111.1
C4_14 C5_14 H5B_14 111.1
CA_14 C5_14 H5B_14 111.1
H5A_14 C5_14 H5B_14 109.0
O_14 C_14 N_15 121.9(4)
O_14 C_14 CA_14 120.4(4)
N_15 C_14 CA_14 117.5(3)
C_14 N_15 CA_15 121.0(3)
C_14 N_15 H0_15 119.5
CA_15 N_15 H0_15 119.5
N_15 CA_15 C_15 111.4(3)
N_15 CA_15 C2_15 112.1(3)
C_15 CA_15 C2_15 112.2(3)
N_15 CA_15 C5_15 109.9(3)
C_15 CA_15 C5_15 109.1(3)
C2_15 CA_15 C5_15 101.6(3)
C3_15 C2_15 CA_15 104.9(3)
C3_15 C2_15 H2A_15 110.8
CA_15 C2_15 H2A_15 110.8
C3_15 C2_15 H2B_15 110.8
CA_15 C2_15 H2B_15 110.8
H2A_15 C2_15 H2B_15 108.8
O3_15 C3_15 C2_15 106.3(3)
O3_15 C3_15 C4_15 113.9(4)
C2_15 C3_15 C4_15 106.5(3)
O3_15 C3_15 H3_15 110.0
C2_15 C3_15 H3_15 110.0
C4_15 C3_15 H3_15 110.0
C7_15 O3_15 C3_15 113.3(4)
O3_15 C7_15 H7A_15 109.5
O3_15 C7_15 H7B_15 109.5
H7A_15 C7_15 H7B_15 109.5
O3_15 C7_15 H7C_15 109.5
H7A_15 C7_15 H7C_15 109.5
H7B_15 C7_15 H7C_15 109.5
C5_15 C4_15 C3_15 105.6(4)
C5_15 C4_15 H4A_15 110.6
C3_15 C4_15 H4A_15 110.6
C5_15 C4_15 H4B_15 110.6
C3_15 C4_15 H4B_15 110.6
H4A_15 C4_15 H4B_15 108.7
C4_15 C5_15 CA_15 105.1(3)
C4_15 C5_15 H5A_15 110.7
CA_15 C5_15 H5A_15 110.7
C4_15 C5_15 H5B_15 110.7
CA_15 C5_15 H5B_15 110.7
H5A_15 C5_15 H5B_15 108.8
O_15 C_15 N_16 122.2(4)
O_15 C_15 CA_15 120.8(4)
N_16 C_15 CA_15 116.5(3)
C_15 N_16 CA_16 120.5(3)
C_15 N_16 H0_16 119.7
CA_16 N_16 H0_16 119.7
N_16 CA_16 C_16 109.1(4)
N_16 CA_16 C5_16 112.5(3)
C_16 CA_16 C5_16 113.6(4)
N_16 CA_16 C2_16 109.4(3)
C_16 CA_16 C2_16 109.1(3)
C5_16 CA_16 C2_16 102.9(4)
C3_16 C2_16 CA_16 105.5(3)
C3_16 C2_16 H2A_16 110.6
CA_16 C2_16 H2A_16 110.6
C3_16 C2_16 H2B_16 110.6
CA_16 C2_16 H2B_16 110.6
H2A_16 C2_16 H2B_16 108.8
O3_16 C3_16 C4_16 117.6(5)
O3_16 C3_16 C2_16 113.9(5)
C4_16 C3_16 C2_16 108.2(5)
O3_16 C3_16 H3_16 105.3
C4_16 C3_16 H3_16 105.3
C2_16 C3_16 H3_16 105.3
C7_16 O3_16 C3_16 112.9(4)
O3_16 C7_16 H7A_16 109.5
O3_16 C7_16 H7B_16 109.5
H7A_16 C7_16 H7B_16 109.5
O3_16 C7_16 H7C_16 109.5
H7A_16 C7_16 H7C_16 109.5
H7B_16 C7_16 H7C_16 109.5
C3_16 C4_16 C5_16 103.5(5)
C3_16 C4_16 H4A_16 111.1
C5_16 C4_16 H4A_16 111.1
C3_16 C4_16 H4B_16 111.1
C5_16 C4_16 H4B_16 111.1
H4A_16 C4_16 H4B_16 109.0
CA_16 C5_16 C4_16 103.9(4)
CA_16 C5_16 H5A_16 111.0
C4_16 C5_16 H5A_16 111.0
CA_16 C5_16 H5B_16 111.0
C4_16 C5_16 H5B_16 111.0
H5A_16 C5_16 H5B_16 109.0
O_16 C_16 O8_16 124.7(4)
O_16 C_16 CA_16 124.8(4)
O8_16 C_16 CA_16 110.2(3)
C_16 O8_16 C8_16 116.0(4)
O8_16 C8_16 H8A_16 109.5
O8_16 C8_16 H8B_16 109.5
H8A_16 C8_16 H8B_16 109.5
O8_16 C8_16 H8C_16 109.5
H8A_16 C8_16 H8C_16 109.5
H8B_16 C8_16 H8C_16 109.5
C6_20 C1_20 C2_20 117.3(4)
C6_20 C1_20 C7_20 122.2(4)
C2_20 C1_20 C7_20 120.4(4)
C3_20 C2_20 C1_20 121.0(5)
C3_20 C2_20 H2_20 119.5
C1_20 C2_20 H2_20 119.5
C4_20 C3_20 C2_20 120.2(4)
C4_20 C3_20 H3_20 119.9
C2_20 C3_20 H3_20 119.9
C3_20 C4_20 C5_20 119.4(4)
C3_20 C4_20 H4_20 120.3
C5_20 C4_20 H4_20 120.3
C4_20 C5_20 C6_20 120.3(5)
C4_20 C5_20 H5_20 119.9
C6_20 C5_20 H5_20 119.9
C1_20 C6_20 C5_20 121.7(4)
C1_20 C6_20 H6_20 119.2
C5_20 C6_20 H6_20 119.2
O7_20 C7_20 C1_20 110.0(3)
C8_20 O7_20 C7_20 117.7(3)
O8_20 C8_20 N_21 125.5(4)
O8_20 C8_20 O7_20 123.6(4)
N_21 C8_20 O7_20 111.0(3)
C8_20 N_21 CA_21 120.1(3)
C8_20 N_21 H0_21 120.0
CA_21 N_21 H0_21 120.0
N_21 CA_21 C_21 110.0(3)
N_21 CA_21 C5_21 110.7(3)
C_21 CA_21 C5_21 114.1(3)
N_21 CA_21 C2_21 109.8(3)
C_21 CA_21 C2_21 110.1(3)
C5_21 CA_21 C2_21 101.8(3)
CA_21 C2_21 C3_21 106.4(3)
CA_21 C2_21 H2A_21 110.4
C3_21 C2_21 H2A_21 110.4
CA_21 C2_21 H2B_21 110.4
C3_21 C2_21 H2B_21 110.4
H2A_21 C2_21 H2B_21 108.6
O3_21 C3_21 C4_21 112.8(3)
O3_21 C3_21 C2_21 107.0(3)
C4_21 C3_21 C2_21 104.7(3)
O3_21 C3_21 H3_21 110.7
C4_21 C3_21 H3_21 110.7
C2_21 C3_21 H3_21 110.7
C7_21 O3_21 C3_21 111.6(3)
O3_21 C7_21 H7A_21 109.5
O3_21 C7_21 H7B_21 109.5
H7A_21 C7_21 H7B_21 109.5
O3_21 C7_21 H7C_21 109.5
H7A_21 C7_21 H7C_21 109.5
H7B_21 C7_21 H7C_21 109.5
C5_21 C4_21 C3_21 105.7(4)
C5_21 C4_21 H4A_21 110.6
C3_21 C4_21 H4A_21 110.6
C5_21 C4_21 H4B_21 110.6
C3_21 C4_21 H4B_21 110.6
H4A_21 C4_21 H4B_21 108.7
C4_21 C5_21 CA_21 102.4(3)
C4_21 C5_21 H5A_21 111.3
CA_21 C5_21 H5A_21 111.3
C4_21 C5_21 H5B_21 111.3
CA_21 C5_21 H5B_21 111.3
H5A_21 C5_21 H5B_21 109.2
O_21 C_21 N_22 122.7(4)
O_21 C_21 CA_21 121.9(3)
N_22 C_21 CA_21 115.2(3)
C_21 N_22 CA_22 121.4(3)
C_21 N_22 H0_22 119.3
CA_22 N_22 H0_22 119.3
N_22 CA_22 C_22 111.7(3)
N_22 CA_22 C2_22 109.2(3)
C_22 CA_22 C2_22 110.0(3)
N_22 CA_22 C5_22 110.4(3)
C_22 CA_22 C5_22 112.1(3)
C2_22 CA_22 C5_22 103.2(3)
C3_22 C2_22 CA_22 107.4(3)
C3_22 C2_22 H2A_22 110.2
CA_22 C2_22 H2A_22 110.2
C3_22 C2_22 H2B_22 110.2
CA_22 C2_22 H2B_22 110.2
H2A_22 C2_22 H2B_22 108.5
O3_22 C3_22 C4_22 111.6(4)
O3_22 C3_22 C2_22 106.7(4)
C4_22 C3_22 C2_22 104.5(4)
O3_22 C3_22 H3_22 111.3
C4_22 C3_22 H3_22 111.3
C2_22 C3_22 H3_22 111.3
C7_22 O3_22 C3_22 113.8(4)
O3_22 C7_22 H7A_22 109.5
O3_22 C7_22 H7B_22 109.5
H7A_22 C7_22 H7B_22 109.5
O3_22 C7_22 H7C_22 109.5
H7A_22 C7_22 H7C_22 109.5
H7B_22 C7_22 H7C_22 109.5
C5_22 C4_22 C3_22 103.2(3)
C5_22 C4_22 H4A_22 111.1
C3_22 C4_22 H4A_22 111.1
C5_22 C4_22 H4B_22 111.1
C3_22 C4_22 H4B_22 111.1
H4A_22 C4_22 H4B_22 109.1
C4_22 C5_22 CA_22 103.9(3)
C4_22 C5_22 H5A_22 111.0
CA_22 C5_22 H5A_22 111.0
C4_22 C5_22 H5B_22 111.0
CA_22 C5_22 H5B_22 111.0
H5A_22 C5_22 H5B_22 109.0
O_22 C_22 N_23 122.5(4)
O_22 C_22 CA_22 120.7(4)
N_23 C_22 CA_22 116.8(3)
C_22 N_23 CA_23 123.0(3)
C_22 N_23 H0_23 118.5
CA_23 N_23 H0_23 118.5
N_23 CA_23 C_23 112.2(3)
N_23 CA_23 C5_23 111.3(3)
C_23 CA_23 C5_23 110.5(3)
N_23 CA_23 C2_23 109.1(3)
C_23 CA_23 C2_23 111.6(3)
C5_23 CA_23 C2_23 101.7(3)
C3_23 C2_23 CA_23 106.5(3)
C3_23 C2_23 H2A_23 110.4
CA_23 C2_23 H2A_23 110.4
C3_23 C2_23 H2B_23 110.4
CA_23 C2_23 H2B_23 110.4
H2A_23 C2_23 H2B_23 108.6
O3_23 C3_23 C4_23 112.4(3)
O3_23 C3_23 C2_23 106.6(3)
C4_23 C3_23 C2_23 105.7(3)
O3_23 C3_23 H3_23 110.6
C4_23 C3_23 H3_23 110.6
C2_23 C3_23 H3_23 110.6
C7_23 O3_23 C3_23 112.4(3)
O3_23 C7_23 H7A_23 109.5
O3_23 C7_23 H7B_23 109.5
H7A_23 C7_23 H7B_23 109.5
O3_23 C7_23 H7C_23 109.5
H7A_23 C7_23 H7C_23 109.5
H7B_23 C7_23 H7C_23 109.5
C5_23 C4_23 C3_23 104.5(3)
C5_23 C4_23 H4A_23 110.9
C3_23 C4_23 H4A_23 110.9
C5_23 C4_23 H4B_23 110.9
C3_23 C4_23 H4B_23 110.9
H4A_23 C4_23 H4B_23 108.9
C4_23 C5_23 CA_23 103.6(3)
C4_23 C5_23 H5A_23 111.1
CA_23 C5_23 H5A_23 111.1
C4_23 C5_23 H5B_23 111.0
CA_23 C5_23 H5B_23 111.1
H5A_23 C5_23 H5B_23 109.0
O_23 C_23 N_24 122.2(3)
O_23 C_23 CA_23 119.8(3)
N_24 C_23 CA_23 118.0(3)
C_23 N_24 CA_24 121.0(3)
C_23 N_24 H0_24 119.5
CA_24 N_24 H0_24 119.5
N_24 CA_24 C_24 111.9(3)
N_24 CA_24 C5_24 111.7(4)
C_24 CA_24 C5_24 113.5(3)
N_24 CA_24 C2_24 108.4(3)
C_24 CA_24 C2_24 108.0(4)
C5_24 CA_24 C2_24 102.9(4)
C3_24 C2_24 CA_24 105.5(4)
C3_24 C2_24 H2A_24 110.6
CA_24 C2_24 H2A_24 110.6
C3_24 C2_24 H2B_24 110.6
CA_24 C2_24 H2B_24 110.6
H2A_24 C2_24 H2B_24 108.8
O3_24 C3_24 C4_24 113.6(5)
O3_24 C3_24 C2_24 108.7(4)
C4_24 C3_24 C2_24 104.7(4)
O3_24 C3_24 H3_24 109.9
C4_24 C3_24 H3_24 109.9
C2_24 C3_24 H3_24 109.9
C7_24 O3_24 C3_24 113.0(5)
O3_24 C7_24 H7A_24 109.5
O3_24 C7_24 H7B_24 109.5
H7A_24 C7_24 H7B_24 109.5
O3_24 C7_24 H7C_24 109.5
H7A_24 C7_24 H7C_24 109.5
H7B_24 C7_24 H7C_24 109.5
C3_24 C4_24 C5_24 110.3(5)
C3_24 C4_24 H4A_24 109.6
C5_24 C4_24 H4A_24 109.6
C3_24 C4_24 H4B_24 109.6
C5_24 C4_24 H4B_24 109.6
H4A_24 C4_24 H4B_24 108.1
C4_24 C5_24 CA_24 105.4(5)
C4_24 C5_24 H5A_24 110.7
CA_24 C5_24 H5A_24 110.7
C4_24 C5_24 H5B_24 110.7
CA_24 C5_24 H5B_24 110.7
H5A_24 C5_24 H5B_24 108.8
O_24 C_24 N_25 122.1(4)
O_24 C_24 CA_24 120.2(4)
N_25 C_24 CA_24 117.7(3)
C_24 N_25 CA_25 121.0(3)
C_24 N_25 H0_25 119.5
CA_25 N_25 H0_25 119.5
N_25 CA_25 C_25 110.3(3)
N_25 CA_25 C2_25 109.1(3)
C_25 CA_25 C2_25 108.3(3)
N_25 CA_25 C5_25 112.1(3)
C_25 CA_25 C5_25 112.5(3)
C2_25 CA_25 C5_25 104.2(3)
C3_25 C2_25 CA_25 104.4(3)
C3_25 C2_25 H2A_25 110.9
CA_25 C2_25 H2A_25 110.9
C3_25 C2_25 H2B_25 110.9
CA_25 C2_25 H2B_25 110.9
H2A_25 C2_25 H2B_25 108.9
O3_25 C3_25 C4_25 110.2(4)
O3_25 C3_25 C2_25 114.2(4)
C4_25 C3_25 C2_25 102.4(4)
O3_25 C3_25 H3_25 109.9
C4_25 C3_25 H3_25 109.9
C2_25 C3_25 H3_25 109.9
C3_25 O3_25 C7_25 112.4(4)
C5_25 C4_25 C3_25 104.1(4)
C5_25 C4_25 H4A_25 110.9
C3_25 C4_25 H4A_25 110.9
C5_25 C4_25 H4B_25 110.9
C3_25 C4_25 H4B_25 110.9
H4A_25 C4_25 H4B_25 109.0
O3_25 C7_25 H7A_25 109.5
O3_25 C7_25 H7B_25 109.5
H7A_25 C7_25 H7B_25 109.5
O3_25 C7_25 H7C_25 109.5
H7A_25 C7_25 H7C_25 109.5
H7B_25 C7_25 H7C_25 109.5
C4_25 C5_25 CA_25 106.6(3)
C4_25 C5_25 H5A_25 110.4
CA_25 C5_25 H5A_25 110.4
C4_25 C5_25 H5B_25 110.4
CA_25 C5_25 H5B_25 110.4
H5A_25 C5_25 H5B_25 108.6
O_25 C_25 N_26 123.1(4)
O_25 C_25 CA_25 118.9(4)
N_26 C_25 CA_25 117.8(4)
C_25 N_26 CA_26 120.5(3)
C_25 N_26 H0_26 119.8
CA_26 N_26 H0_26 119.8
N_26 CA_26 C_26 109.2(3)
N_26 CA_26 C5_26 110.7(3)
C_26 CA_26 C5_26 107.4(4)
N_26 CA_26 C2_26 112.0(3)
C_26 CA_26 C2_26 113.2(4)
C5_26 CA_26 C2_26 104.2(4)
C3_26 C2_26 CA_26 106.9(4)
C3_26 C2_26 H2A_26 110.3
CA_26 C2_26 H2A_26 110.3
C3_26 C2_26 H2B_26 110.3
CA_26 C2_26 H2B_26 110.3
H2A_26 C2_26 H2B_26 108.6
O3_26 C3_26 C2_26 113.9(5)
O3_26 C3_26 C4_26 105.9(6)
C2_26 C3_26 C4_26 100.8(4)
O3_26 C3_26 H3_26 111.9
C2_26 C3_26 H3_26 111.9
C4_26 C3_26 H3_26 111.9
C7_26 O3_26 C3_26 110.9(5)
O3_26 C7_26 H7A_26 109.5
O3_26 C7_26 H7B_26 109.5
H7A_26 C7_26 H7B_26 109.5
O3_26 C7_26 H7C_26 109.5
H7A_26 C7_26 H7C_26 109.5
H7B_26 C7_26 H7C_26 109.5
C3_26 C4_26 C5_26 101.0(5)
C3_26 C4_26 H4A_26 111.6
C5_26 C4_26 H4A_26 111.6
C3_26 C4_26 H4B_26 111.6
C5_26 C4_26 H4B_26 111.6
H4A_26 C4_26 H4B_26 109.4
CA_26 C5_26 C4_26 104.0(4)
CA_26 C5_26 H5A_26 111.0
C4_26 C5_26 H5A_26 111.0
CA_26 C5_26 H5B_26 111.0
C4_26 C5_26 H5B_26 111.0
H5A_26 C5_26 H5B_26 109.0
O_26 C_26 O8_26 123.3(4)
O_26 C_26 CA_26 125.4(4)
O8_26 C_26 CA_26 111.1(4)
C_26 O8_26 C8_26 117.6(4)
O8_26 C8_26 H8A_26 109.5
O8_26 C8_26 H8B_26 109.5
H8A_26 C8_26 H8B_26 109.5
O8_26 C8_26 H8C_26 109.5
H8A_26 C8_26 H8C_26 109.5
H8B_26 C8_26 H8C_26 109.5
O1_31 C1_31 C2_31 122.1(6)
O1_31 C1_31 C3_31 121.4(6)
C2_31 C1_31 C3_31 116.5(6)
C1_31 C2_31 H2A_31 109.5
C1_31 C2_31 H2B_31 109.5
H2A_31 C2_31 H2B_31 109.5
C1_31 C2_31 H2C_31 109.5
H2A_31 C2_31 H2C_31 109.5
H2B_31 C2_31 H2C_31 109.5
C1_31 C3_31 H3A_31 109.5
C1_31 C3_31 H3B_31 109.5
H3A_31 C3_31 H3B_31 109.5
C1_31 C3_31 H3C_31 109.5
H3A_31 C3_31 H3C_31 109.5
H3B_31 C3_31 H3C_31 109.5
C1_32 C2_32 H2A_32 109.5
C1_32 C2_32 H2B_32 109.5
H2A_32 C2_32 H2B_32 109.5
C1_32 C2_32 H2C_32 109.5
H2A_32 C2_32 H2C_32 109.5
H2B_32 C2_32 H2C_32 109.5
O1_32 C1_32 C2_32 119.7(7)
O1_32 C1_32 C3_32 119.3(7)
C2_32 C1_32 C3_32 115.7(6)
C1_32 C3_32 H3A_32 109.5
C1_32 C3_32 H3B_32 109.5
H3A_32 C3_32 H3B_32 109.5
C1_32 C3_32 H3C_32 109.5
H3A_32 C3_32 H3C_32 109.5
H3B_32 C3_32 H3C_32 109.5

loop_
_geom_bond_atom_site_label_1
_geom_bond_atom_site_label_2
_geom_bond_distance
C1_10 C6_10 1.391(6)
C1_10 C2_10 1.393(6)
C1_10 C7_10 1.505(6)
C2_10 C3_10 1.378(7)
C2_10 H2_10 0.9500
C3_10 C4_10 1.378(7)
C3_10 H3_10 0.9500
C4_10 C5_10 1.377(7)
C4_10 H4_10 0.9500
C5_10 C6_10 1.391(7)
C5_10 H5_10 0.9500
C6_10 H6_10 0.9500
C7_10 O7_10 1.473(5)
O7_10 C8_10 1.352(4)
C8_10 O8_10 1.224(5)
C8_10 N_11 1.326(5)
N_11 CA_11 1.479(5)
N_11 H0_11 0.8800
CA_11 C_11 1.538(6)
CA_11 C5_11 1.547(6)
CA_11 C2_11 1.569(6)
C2_11 C3_11 1.527(6)
C2_11 H2A_11 0.9900
C2_11 H2B_11 0.9900
C3_11 O3_11 1.425(5)
C3_11 C4_11 1.520(7)
C3_11 H3_11 1.0000
O3_11 C7_11 1.415(6)
C7_11 H7A_11 0.9800
C7_11 H7B_11 0.9800
C7_11 H7C_11 0.9800
C4_11 C5_11 1.517(7)
C4_11 H4A_11 0.9900
C4_11 H4B_11 0.9900
C5_11 H5A_11 0.9900
C5_11 H5B_11 0.9900
C_11 O_11 1.232(5)
C_11 N_12 1.355(5)
N_12 CA_12 1.472(5)
N_12 H0_12 0.8800
CA_12 C_12 1.523(6)
CA_12 C2_12 1.544(5)
CA_12 C5_12 1.541(6)
C2_12 C3_12 1.552(7)
C2_12 H2A_12 0.9900
C2_12 H2B_12 0.9900
C3_12 O3_12 1.418(6)
C3_12 C4_12 1.481(7)
C3_12 H3_12 1.0000
O3_12 C7_12 1.418(7)
C7_12 H7A_12 0.9800
C7_12 H7B_12 0.9800
C7_12 H7C_12 0.9800
C4_12 C5_12 1.533(7)
C4_12 H4A_12 0.9900
C4_12 H4B_12 0.9900
C5_12 H5A_12 0.9900
C5_12 H5B_12 0.9900
C_12 O_12 1.240(5)
C_12 N_13 1.338(5)
N_13 CA_13 1.455(5)
N_13 H0_13 0.8800
CA_13 C_13 1.542(5)
CA_13 C2_13 1.544(5)
CA_13 C5_13 1.546(6)
C2_13 C3_13 1.530(6)
C2_13 H2A_13 0.9900
C2_13 H2B_13 0.9900
C3_13 O3_13 1.428(5)
C3_13 C4_13 1.522(6)
C3_13 H3_13 1.0000
O3_13 C7_13 1.422(6)
C7_13 H7A_13 0.9800
C7_13 H7B_13 0.9800
C7_13 H7C_13 0.9800
C4_13 C5_13 1.534(6)
C4_13 H4A_13 0.9900
C4_13 H4B_13 0.9900
C5_13 H5A_13 0.9900
C5_13 H5B_13 0.9900
C_13 O_13 1.237(5)
C_13 N_14 1.345(5)
N_14 CA_14 1.471(5)
N_14 H0_14 0.8800
CA_14 C_14 1.535(6)
CA_14 C5_14 1.545(5)
CA_14 C2_14 1.548(6)
C2_14 C3_14 1.528(6)
C2_14 H2A_14 0.9900
C2_14 H2B_14 0.9900
C3_14 O3_14 1.422(5)
C3_14 C4_14 1.520(7)
C3_14 H3_14 1.0000
O3_14 C7_14 1.421(7)
C7_14 H7A_14 0.9800
C7_14 H7B_14 0.9800
C7_14 H7C_14 0.9800
C4_14 C5_14 1.527(7)
C4_14 H4A_14 0.9900
C4_14 H4B_14 0.9900
C5_14 H5A_14 0.9900
C5_14 H5B_14 0.9900
C_14 O_14 1.229(5)
C_14 N_15 1.344(5)
N_15 CA_15 1.474(5)
N_15 H0_15 0.8800
CA_15 C_15 1.532(6)
CA_15 C2_15 1.538(5)
CA_15 C5_15 1.538(6)
C2_15 C3_15 1.524(6)
C2_15 H2A_15 0.9900
C2_15 H2B_15 0.9900
C3_15 O3_15 1.430(5)
C3_15 C4_15 1.537(6)
C3_15 H3_15 1.0000
O3_15 C7_15 1.405(6)
C7_15 H7A_15 0.9800
C7_15 H7B_15 0.9800
C7_15 H7C_15 0.9800
C4_15 C5_15 1.532(6)
C4_15 H4A_15 0.9900
C4_15 H4B_15 0.9900
C5_15 H5A_15 0.9900
C5_15 H5B_15 0.9900
C_15 O_15 1.233(5)
C_15 N_16 1.338(5)
N_16 CA_16 1.469(5)
N_16 H0_16 0.8800
CA_16 C_16 1.527(7)
CA_16 C5_16 1.531(6)
CA_16 C2_16 1.555(6)
C2_16 C3_16 1.535(7)
C2_16 H2A_16 0.9900
C2_16 H2B_16 0.9900
C3_16 O3_16 1.408(7)
C3_16 C4_16 1.508(8)
C3_16 H3_16 1.0000
O3_16 C7_16 1.412(6)
C7_16 H7A_16 0.9800
C7_16 H7B_16 0.9800
C7_16 H7C_16 0.9800
C4_16 C5_16 1.549(9)
C4_16 H4A_16 0.9900
C4_16 H4B_16 0.9900
C5_16 H5A_16 0.9900
C5_16 H5B_16 0.9900
C_16 O_16 1.211(5)
C_16 O8_16 1.332(6)
O8_16 C8_16 1.458(6)
C8_16 H8A_16 0.9800
C8_16 H8B_16 0.9800
C8_16 H8C_16 0.9800
C1_20 C6_20 1.378(7)
C1_20 C2_20 1.403(6)
C1_20 C7_20 1.500(6)
C2_20 C3_20 1.389(7)
C2_20 H2_20 0.9500
C3_20 C4_20 1.377(8)
C3_20 H3_20 0.9500
C4_20 C5_20 1.376(7)
C4_20 H4_20 0.9500
C5_20 C6_20 1.388(6)
C5_20 H5_20 0.9500
C6_20 H6_20 0.9500
C7_20 O7_20 1.462(5)
O7_20 C8_20 1.351(5)
C8_20 O8_20 1.222(5)
C8_20 N_21 1.335(5)
N_21 CA_21 1.469(5)
N_21 H0_21 0.8800
CA_21 C_21 1.537(6)
CA_21 C5_21 1.538(5)
CA_21 C2_21 1.532(6)
C2_21 C3_21 1.542(6)
C2_21 H2A_21 0.9900
C2_21 H2B_21 0.9900
C3_21 O3_21 1.435(5)
C3_21 C4_21 1.543(6)
C3_21 H3_21 1.0000
O3_21 C7_21 1.420(5)
C7_21 H7A_21 0.9800
C7_21 H7B_21 0.9800
C7_21 H7C_21 0.9800
C4_21 C5_21 1.525(6)
C4_21 H4A_21 0.9900
C4_21 H4B_21 0.9900
C5_21 H5A_21 0.9900
C5_21 H5B_21 0.9900
C_21 O_21 1.229(5)
C_21 N_22 1.352(5)
N_22 CA_22 1.472(5)
N_22 H0_22 0.8800
CA_22 C_22 1.524(6)
CA_22 C2_22 1.552(5)
CA_22 C5_22 1.559(6)
C2_22 C3_22 1.519(7)
C2_22 H2A_22 0.9900
C2_22 H2B_22 0.9900
C3_22 O3_22 1.426(6)
C3_22 C4_22 1.515(7)
C3_22 H3_22 1.0000
O3_22 C7_22 1.419(7)
C7_22 H7A_22 0.9800
C7_22 H7B_22 0.9800
C7_22 H7C_22 0.9800
C4_22 C5_22 1.507(6)
C4_22 H4A_22 0.9900
C4_22 H4B_22 0.9900
C5_22 H5A_22 0.9900
C5_22 H5B_22 0.9900
C_22 O_22 1.237(5)
C_22 N_23 1.351(5)
N_23 CA_23 1.464(5)
N_23 H0_23 0.8800
CA_23 C_23 1.542(5)
CA_23 C5_23 1.547(5)
CA_23 C2_23 1.543(6)
C2_23 C3_23 1.546(5)
C2_23 H2A_23 0.9900
C2_23 H2B_23 0.9900
C3_23 O3_23 1.430(5)
C3_23 C4_23 1.531(6)
C3_23 H3_23 1.0000
O3_23 C7_23 1.418(5)
C7_23 H7A_23 0.9800
C7_23 H7B_23 0.9800
C7_23 H7C_23 0.9800
C4_23 C5_23 1.509(6)
C4_23 H4A_23 0.9900
C4_23 H4B_23 0.9900
C5_23 H5A_23 0.9900
C5_23 H5B_23 0.9900
C_23 O_23 1.229(5)
C_23 N_24 1.345(5)
N_24 CA_24 1.457(5)
N_24 H0_24 0.8800
CA_24 C_24 1.524(6)
CA_24 C5_24 1.537(7)
CA_24 C2_24 1.558(6)
C2_24 C3_24 1.504(7)
C2_24 H2A_24 0.9900
C2_24 H2B_24 0.9900
C3_24 O3_24 1.403(6)
C3_24 C4_24 1.499(10)
C3_24 H3_24 1.0000
O3_24 C7_24 1.381(8)
C7_24 H7A_24 0.9800
C7_24 H7B_24 0.9800
C7_24 H7C_24 0.9800
C4_24 C5_24 1.498(8)
C4_24 H4A_24 0.9900
C4_24 H4B_24 0.9900
C5_24 H5A_24 0.9900
C5_24 H5B_24 0.9900
C_24 O_24 1.238(5)
C_24 N_25 1.343(5)
N_25 CA_25 1.466(5)
N_25 H0_25 0.8800
CA_25 C_25 1.549(6)
CA_25 C2_25 1.555(5)
CA_25 C5_25 1.557(6)
C2_25 C3_25 1.519(6)
C2_25 H2A_25 0.9900
C2_25 H2B_25 0.9900
C3_25 O3_25 1.413(6)
C3_25 C4_25 1.528(6)
C3_25 H3_25 1.0000
O3_25 C7_25 1.418(6)
C4_25 C5_25 1.518(7)
C4_25 H4A_25 0.9900
C4_25 H4B_25 0.9900
C7_25 H7A_25 0.9800
C7_25 H7B_25 0.9800
C7_25 H7C_25 0.9800
C5_25 H5A_25 0.9900
C5_25 H5B_25 0.9900
C_25 O_25 1.233(5)
C_25 N_26 1.318(5)
N_26 CA_26 1.457(5)
N_26 H0_26 0.8800
CA_26 C_26 1.525(6)
CA_26 C5_26 1.543(7)
CA_26 C2_26 1.545(6)
C2_26 C3_26 1.487(8)
C2_26 H2A_26 0.9900
C2_26 H2B_26 0.9900
C3_26 O3_26 1.432(8)
C3_26 C4_26 1.547(9)
C3_26 H3_26 1.0000
O3_26 C7_26 1.412(8)
C7_26 H7A_26 0.9800
C7_26 H7B_26 0.9800
C7_26 H7C_26 0.9800
C4_26 C5_26 1.538(9)
C4_26 H4A_26 0.9900
C4_26 H4B_26 0.9900
C5_26 H5A_26 0.9900
C5_26 H5B_26 0.9900
C_26 O_26 1.226(5)
C_26 O8_26 1.321(5)
O8_26 C8_26 1.445(6)
C8_26 H8A_26 0.9800
C8_26 H8B_26 0.9800
C8_26 H8C_26 0.9800
O1_31 C1_31 1.202(7)
C1_31 C2_31 1.483(8)
C1_31 C3_31 1.513(9)
C2_31 H2A_31 0.9800
C2_31 H2B_31 0.9800
C2_31 H2C_31 0.9800
C3_31 H3A_31 0.9800
C3_31 H3B_31 0.9800
C3_31 H3C_31 0.9800
O1_32 C1_32 1.162(8)
C2_32 C1_32 1.484(10)
C2_32 H2A_32 0.9800
C2_32 H2B_32 0.9800
C2_32 H2C_32 0.9800
C1_32 C3_32 1.499(9)
C3_32 H3A_32 0.9800
C3_32 H3B_32 0.9800
C3_32 H3C_32 0.9800

loop_
_geom_torsion_atom_site_label_1
_geom_torsion_atom_site_label_2
_geom_torsion_atom_site_label_3
_geom_torsion_atom_site_label_4
_geom_torsion
C6_10 C1_10 C2_10 C3_10 -0.2(6)
C7_10 C1_10 C2_10 C3_10 177.0(4)
C1_10 C2_10 C3_10 C4_10 -1.0(7)
C2_10 C3_10 C4_10 C5_10 1.5(7)
C3_10 C4_10 C5_10 C6_10 -0.9(7)
C4_10 C5_10 C6_10 C1_10 -0.3(7)
C2_10 C1_10 C6_10 C5_10 0.8(6)
C7_10 C1_10 C6_10 C5_10 -176.4(4)
C6_10 C1_10 C7_10 O7_10 73.9(5)
C2_10 C1_10 C7_10 O7_10 -103.3(4)
C1_10 C7_10 O7_10 C8_10 -102.6(4)
C7_10 O7_10 C8_10 O8_10 -0.9(5)
C7_10 O7_10 C8_10 N_11 178.6(3)
O8_10 C8_10 N_11 CA_11 0.0(6)
O7_10 C8_10 N_11 CA_11 -179.6(3)
C8_10 N_11 CA_11 C_11 58.7(5)
C8_10 N_11 CA_11 C5_11 -179.3(3)
C8_10 N_11 CA_11 C2_11 -65.5(4)
N_11 CA_11 C2_11 C3_11 -116.8(4)
C_11 CA_11 C2_11 C3_11 119.6(3)
C5_11 CA_11 C2_11 C3_11 -0.2(4)
CA_11 C2_11 C3_11 O3_11 -94.2(4)
CA_11 C2_11 C3_11 C4_11 25.8(4)
C4_11 C3_11 O3_11 C7_11 67.4(5)
C2_11 C3_11 O3_11 C7_11 -178.4(4)
O3_11 C3_11 C4_11 C5_11 74.0(4)
C2_11 C3_11 C4_11 C5_11 -41.9(4)
C3_11 C4_11 C5_11 CA_11 41.9(4)
N_11 CA_11 C5_11 C4_11 92.4(4)
C_11 CA_11 C5_11 C4_11 -145.8(3)
C2_11 CA_11 C5_11 C4_11 -25.6(4)
N_11 CA_11 C_11 O_11 -153.2(3)
C5_11 CA_11 C_11 O_11 86.2(5)
C2_11 CA_11 C_11 O_11 -29.5(5)
N_11 CA_11 C_11 N_12 27.6(5)
C5_11 CA_11 C_11 N_12 -93.1(4)
C2_11 CA_11 C_11 N_12 151.3(3)
O_11 C_11 N_12 CA_12 3.4(6)
CA_11 C_11 N_12 CA_12 -177.4(3)
C_11 N_12 CA_12 C_12 57.9(4)
C_11 N_12 CA_12 C2_12 -67.5(5)
C_11 N_12 CA_12 C5_12 -180.0(3)
N_12 CA_12 C2_12 C3_12 -81.2(4)
C_12 CA_12 C2_12 C3_12 153.0(3)
C5_12 CA_12 C2_12 C3_12 35.4(4)
CA_12 C2_12 C3_12 O3_12 -141.6(3)
CA_12 C2_12 C3_12 C4_12 -24.3(5)
C4_12 C3_12 O3_12 C7_12 174.0(6)
C2_12 C3_12 O3_12 C7_12 -69.2(6)
O3_12 C3_12 C4_12 C5_12 122.5(4)
C2_12 C3_12 C4_12 C5_12 3.1(5)
C3_12 C4_12 C5_12 CA_12 19.4(5)
N_12 CA_12 C5_12 C4_12 84.4(4)
C_12 CA_12 C5_12 C4_12 -152.3(3)
C2_12 CA_12 C5_12 C4_12 -33.7(4)
N_12 CA_12 C_12 O_12 -164.9(3)
C2_12 CA_12 C_12 O_12 -39.4(4)
C5_12 CA_12 C_12 O_12 73.5(4)
N_12 CA_12 C_12 N_13 15.0(4)
C2_12 CA_12 C_12 N_13 140.5(4)
C5_12 CA_12 C_12 N_13 -106.5(4)
O_12 C_12 N_13 CA_13 5.1(5)
CA_12 C_12 N_13 CA_13 -174.8(3)
C_12 N_13 CA_13 C_13 53.3(4)
C_12 N_13 CA_13 C2_13 -71.8(4)
C_12 N_13 CA_13 C5_13 170.9(3)
N_13 CA_13 C2_13 C3_13 -117.9(4)
C_13 CA_13 C2_13 C3_13 118.2(4)
C5_13 CA_13 C2_13 C3_13 2.6(4)
CA_13 C2_13 C3_13 O3_13 -148.0(3)
CA_13 C2_13 C3_13 C4_13 -28.2(4)
C4_13 C3_13 O3_13 C7_13 164.4(4)
C2_13 C3_13 O3_13 C7_13 -79.2(5)
O3_13 C3_13 C4_13 C5_13 164.7(3)
C2_13 C3_13 C4_13 C5_13 42.6(4)
C3_13 C4_13 C5_13 CA_13 -40.9(4)
N_13 CA_13 C5_13 C4_13 145.6(3)
C_13 CA_13 C5_13 C4_13 -95.2(3)
C2_13 CA_13 C5_13 C4_13 23.7(4)
N_13 CA_13 C_13 O_13 -157.1(4)
C2_13 CA_13 C_13 O_13 -31.5(5)
C5_13 CA_13 C_13 O_13 83.0(4)
N_13 CA_13 C_13 N_14 27.9(5)
C2_13 CA_13 C_13 N_14 153.6(4)
C5_13 CA_13 C_13 N_14 -91.9(4)
O_13 C_13 N_14 CA_14 1.6(6)
CA_13 C_13 N_14 CA_14 176.5(3)
C_13 N_14 CA_14 C_14 55.9(5)
C_13 N_14 CA_14 C5_14 177.9(4)
C_13 N_14 CA_14 C2_14 -70.7(5)
N_14 CA_14 C2_14 C3_14 -95.4(4)
C_14 CA_14 C2_14 C3_14 138.1(3)
C5_14 CA_14 C2_14 C3_14 19.0(4)
CA_14 C2_14 C3_14 O3_14 -112.5(4)
CA_14 C2_14 C3_14 C4_14 6.4(4)
C4_14 C3_14 O3_14 C7_14 80.2(6)
C2_14 C3_14 O3_14 C7_14 -164.4(5)
O3_14 C3_14 C4_14 C5_14 86.5(4)
C2_14 C3_14 C4_14 C5_14 -29.7(4)
C3_14 C4_14 C5_14 CA_14 41.9(4)
N_14 CA_14 C5_14 C4_14 79.7(4)
C_14 CA_14 C5_14 C4_14 -157.5(3)
C2_14 CA_14 C5_14 C4_14 -37.3(4)
N_14 CA_14 C_14 O_14 -157.9(4)
C5_14 CA_14 C_14 O_14 82.0(5)
C2_14 CA_14 C_14 O_14 -32.2(5)
N_14 CA_14 C_14 N_15 25.8(5)
C5_14 CA_14 C_14 N_15 -94.3(4)
C2_14 CA_14 C_14 N_15 151.6(3)
O_14 C_14 N_15 CA_15 7.2(6)
CA_14 C_14 N_15 CA_15 -176.6(3)
C_14 N_15 CA_15 C_15 58.1(4)
C_14 N_15 CA_15 C2_15 -68.6(5)
C_14 N_15 CA_15 C5_15 179.2(3)
N_15 CA_15 C2_15 C3_15 -78.8(4)
C_15 CA_15 C2_15 C3_15 155.0(3)
C5_15 CA_15 C2_15 C3_15 38.5(4)
CA_15 C2_15 C3_15 O3_15 -146.0(3)
CA_15 C2_15 C3_15 C4_15 -24.2(4)
C2_15 C3_15 O3_15 C7_15 -167.2(3)
C4_15 C3_15 O3_15 C7_15 75.8(5)
O3_15 C3_15 C4_15 C5_15 116.8(4)
C2_15 C3_15 C4_15 C5_15 0.0(4)
C3_15 C4_15 C5_15 CA_15 24.3(4)
N_15 CA_15 C5_15 C4_15 80.2(4)
C_15 CA_15 C5_15 C4_15 -157.3(3)
C2_15 CA_15 C5_15 C4_15 -38.6(4)
N_15 CA_15 C_15 O_15 -154.8(3)
C2_15 CA_15 C_15 O_15 -28.2(5)
C5_15 CA_15 C_15 O_15 83.6(4)
N_15 CA_15 C_15 N_16 32.9(4)
C2_15 CA_15 C_15 N_16 159.5(3)
C5_15 CA_15 C_15 N_16 -88.7(4)
O_15 C_15 N_16 CA_16 1.8(6)
CA_15 C_15 N_16 CA_16 174.0(3)
C_15 N_16 CA_16 C_16 -45.1(5)
C_15 N_16 CA_16 C5_16 81.9(5)
C_15 N_16 CA_16 C2_16 -164.4(4)
N_16 CA_16 C2_16 C3_16 -94.0(5)
C_16 CA_16 C2_16 C3_16 146.8(4)
C5_16 CA_16 C2_16 C3_16 25.8(5)
CA_16 C2_16 C3_16 O3_16 -135.5(4)
CA_16 C2_16 C3_16 C4_16 -2.7(6)
C4_16 C3_16 O3_16 C7_16 158.7(6)
C2_16 C3_16 O3_16 C7_16 -73.1(6)
O3_16 C3_16 C4_16 C5_16 109.5(6)
C2_16 C3_16 C4_16 C5_16 -21.3(7)
N_16 CA_16 C5_16 C4_16 78.5(5)
C_16 CA_16 C5_16 C4_16 -156.9(4)
C2_16 CA_16 C5_16 C4_16 -39.1(5)
C3_16 C4_16 C5_16 CA_16 37.7(6)
N_16 CA_16 C_16 O_16 135.0(4)
C5_16 CA_16 C_16 O_16 8.6(6)
C2_16 CA_16 C_16 O_16 -105.5(5)
N_16 CA_16 C_16 O8_16 -50.3(4)
C5_16 CA_16 C_16 O8_16 -176.6(4)
C2_16 CA_16 C_16 O8_16 69.2(4)
O_16 C_16 O8_16 C8_16 -9.1(6)
CA_16 C_16 O8_16 C8_16 176.1(4)
C6_20 C1_20 C2_20 C3_20 0.5(6)
C7_20 C1_20 C2_20 C3_20 -177.7(4)
C1_20 C2_20 C3_20 C4_20 -0.2(7)
C2_20 C3_20 C4_20 C5_20 0.1(7)
C3_20 C4_20 C5_20 C6_20 -0.5(7)
C2_20 C1_20 C6_20 C5_20 -0.9(6)
C7_20 C1_20 C6_20 C5_20 177.3(4)
C4_20 C5_20 C6_20 C1_20 0.8(7)
C6_20 C1_20 C7_20 O7_20 -52.3(5)
C2_20 C1_20 C7_20 O7_20 125.8(4)
C1_20 C7_20 O7_20 C8_20 95.7(4)
C7_20 O7_20 C8_20 O8_20 5.5(6)
C7_20 O7_20 C8_20 N_21 -173.6(3)
O8_20 C8_20 N_21 CA_21 6.1(6)
O7_20 C8_20 N_21 CA_21 -174.8(3)
C8_20 N_21 CA_21 C_21 -55.7(5)
C8_20 N_21 CA_21 C5_21 71.4(4)
C8_20 N_21 CA_21 C2_21 -177.0(3)
N_21 CA_21 C2_21 C3_21 -83.1(4)
C_21 CA_21 C2_21 C3_21 155.6(3)
C5_21 CA_21 C2_21 C3_21 34.2(4)
CA_21 C2_21 C3_21 O3_21 -131.6(3)
CA_21 C2_21 C3_21 C4_21 -11.7(4)
C4_21 C3_21 O3_21 C7_21 83.7(4)
C2_21 C3_21 O3_21 C7_21 -161.8(4)
O3_21 C3_21 C4_21 C5_21 100.3(4)
C2_21 C3_21 C4_21 C5_21 -15.7(4)
C3_21 C4_21 C5_21 CA_21 37.0(4)
N_21 CA_21 C5_21 C4_21 73.2(4)
C_21 CA_21 C5_21 C4_21 -162.1(3)
C2_21 CA_21 C5_21 C4_21 -43.5(4)
N_21 CA_21 C_21 O_21 145.0(4)
C5_21 CA_21 C_21 O_21 19.9(5)
C2_21 CA_21 C_21 O_21 -93.9(4)
N_21 CA_21 C_21 N_22 -38.8(4)
C5_21 CA_21 C_21 N_22 -163.9(3)
C2_21 CA_21 C_21 N_22 82.4(4)
O_21 C_21 N_22 CA_22 4.6(5)
CA_21 C_21 N_22 CA_22 -171.6(3)
C_21 N_22 CA_22 C_22 -57.1(4)
C_21 N_22 CA_22 C2_22 -179.0(3)
C_21 N_22 CA_22 C5_22 68.3(4)
N_22 CA_22 C2_22 C3_22 -111.2(4)
C_22 CA_22 C2_22 C3_22 125.9(4)
C5_22 CA_22 C2_22 C3_22 6.2(4)
CA_22 C2_22 C3_22 O3_22 -98.9(4)
CA_22 C2_22 C3_22 C4_22 19.4(4)
C4_22 C3_22 O3_22 C7_22 79.9(5)
C2_22 C3_22 O3_22 C7_22 -166.5(4)
O3_22 C3_22 C4_22 C5_22 76.6(5)
C2_22 C3_22 C4_22 C5_22 -38.3(4)
C3_22 C4_22 C5_22 CA_22 42.3(4)
N_22 CA_22 C5_22 C4_22 86.9(4)
C_22 CA_22 C5_22 C4_22 -147.9(3)
C2_22 CA_22 C5_22 C4_22 -29.7(4)
N_22 CA_22 C_22 O_22 152.0(3)
C2_22 CA_22 C_22 O_22 -86.6(4)
C5_22 CA_22 C_22 O_22 27.5(5)
N_22 CA_22 C_22 N_23 -31.5(4)
C2_22 CA_22 C_22 N_23 89.9(4)
C5_22 CA_22 C_22 N_23 -155.9(3)
O_22 C_22 N_23 CA_23 0.9(5)
CA_22 C_22 N_23 CA_23 -175.6(3)
C_22 N_23 CA_23 C_23 -65.1(5)
C_22 N_23 CA_23 C5_23 59.3(4)
C_22 N_23 CA_23 C2_23 170.7(3)
N_23 CA_23 C2_23 C3_23 -90.0(4)
C_23 CA_23 C2_23 C3_23 145.4(3)
C5_23 CA_23 C2_23 C3_23 27.6(4)
CA_23 C2_23 C3_23 O3_23 -123.7(3)
CA_23 C2_23 C3_23 C4_23 -3.9(4)
C4_23 C3_23 O3_23 C7_23 75.7(5)
C2_23 C3_23 O3_23 C7_23 -168.9(4)
O3_23 C3_23 C4_23 C5_23 93.8(4)
C2_23 C3_23 C4_23 C5_23 -22.2(4)
C3_23 C4_23 C5_23 CA_23 40.0(4)
N_23 CA_23 C5_23 C4_23 74.5(4)
C_23 CA_23 C5_23 C4_23 -160.2(3)
C2_23 CA_23 C5_23 C4_23 -41.6(4)
N_23 CA_23 C_23 O_23 168.9(4)
C5_23 CA_23 C_23 O_23 44.0(5)
C2_23 CA_23 C_23 O_23 -68.3(5)
N_23 CA_23 C_23 N_24 -9.4(5)
C5_23 CA_23 C_23 N_24 -134.2(4)
C2_23 CA_23 C_23 N_24 113.5(4)
O_23 C_23 N_24 CA_24 -9.4(6)
CA_23 C_23 N_24 CA_24 168.8(4)
C_23 N_24 CA_24 C_24 -56.8(5)
C_23 N_24 CA_24 C5_24 71.6(5)
C_23 N_24 CA_24 C2_24 -175.7(4)
N_24 CA_24 C2_24 C3_24 -84.3(4)
C_24 CA_24 C2_24 C3_24 154.4(3)
C5_24 CA_24 C2_24 C3_24 34.1(4)
CA_24 C2_24 C3_24 O3_24 -150.6(4)
CA_24 C2_24 C3_24 C4_24 -28.9(6)
C4_24 C3_24 O3_24 C7_24 81.9(7)
C2_24 C3_24 O3_24 C7_24 -162.1(5)
O3_24 C3_24 C4_24 C5_24 131.1(6)
C2_24 C3_24 C4_24 C5_24 12.7(8)
C3_24 C4_24 C5_24 CA_24 8.7(8)
N_24 CA_24 C5_24 C4_24 90.3(6)
C_24 CA_24 C5_24 C4_24 -142.1(5)
C2_24 CA_24 C5_24 C4_24 -25.8(6)
N_24 CA_24 C_24 O_24 161.6(4)
C5_24 CA_24 C_24 O_24 34.1(5)
C2_24 CA_24 C_24 O_24 -79.2(5)
N_24 CA_24 C_24 N_25 -20.0(5)
C5_24 CA_24 C_24 N_25 -147.5(4)
C2_24 CA_24 C_24 N_25 99.2(4)
O_24 C_24 N_25 CA_25 -5.0(6)
CA_24 C_24 N_25 CA_25 176.6(3)
C_24 N_25 CA_25 C_25 -57.1(4)
C_24 N_25 CA_25 C2_25 -176.0(3)
C_24 N_25 CA_25 C5_25 69.0(5)
N_25 CA_25 C2_25 C3_25 -95.4(4)
C_25 CA_25 C2_25 C3_25 144.5(3)
C5_25 CA_25 C2_25 C3_25 24.6(4)
CA_25 C2_25 C3_25 O3_25 -159.9(4)
CA_25 C2_25 C3_25 C4_25 -40.7(4)
C4_25 C3_25 O3_25 C7_25 179.0(4)
C2_25 C3_25 O3_25 C7_25 -66.3(5)
O3_25 C3_25 C4_25 C5_25 163.1(4)
C2_25 C3_25 C4_25 C5_25 41.3(5)
C3_25 C4_25 C5_25 CA_25 -25.9(5)
N_25 CA_25 C5_25 C4_25 118.9(4)
C_25 CA_25 C5_25 C4_25 -116.2(4)
C2_25 CA_25 C5_25 C4_25 0.9(4)
N_25 CA_25 C_25 O_25 160.0(3)
C2_25 CA_25 C_25 O_25 -80.6(4)
C5_25 CA_25 C_25 O_25 34.0(5)
N_25 CA_25 C_25 N_26 -23.6(4)
C2_25 CA_25 C_25 N_26 95.7(4)
C5_25 CA_25 C_25 N_26 -149.6(4)
O_25 C_25 N_26 CA_26 -9.8(6)
CA_25 C_25 N_26 CA_26 174.0(3)
C_25 N_26 CA_26 C_26 59.1(5)
C_25 N_26 CA_26 C5_26 177.1(4)
C_25 N_26 CA_26 C2_26 -67.0(5)
N_26 CA_26 C2_26 C3_26 -106.8(5)
C_26 CA_26 C2_26 C3_26 129.3(5)
C5_26 CA_26 C2_26 C3_26 12.9(5)
CA_26 C2_26 C3_26 O3_26 -150.6(5)
CA_26 C2_26 C3_26 C4_26 -37.7(6)
C2_26 C3_26 O3_26 C7_26 -77.2(7)
C4_26 C3_26 O3_26 C7_26 173.0(6)
O3_26 C3_26 C4_26 C5_26 166.7(5)
C2_26 C3_26 C4_26 C5_26 47.8(6)
N_26 CA_26 C5_26 C4_26 138.0(4)
C_26 CA_26 C5_26 C4_26 -102.9(4)
C2_26 CA_26 C5_26 C4_26 17.4(5)
C3_26 C4_26 C5_26 CA_26 -40.2(6)
N_26 CA_26 C_26 O_26 -133.3(4)
C5_26 CA_26 C_26 O_26 106.6(5)
C2_26 CA_26 C_26 O_26 -7.8(6)
N_26 CA_26 C_26 O8_26 51.0(5)
C5_26 CA_26 C_26 O8_26 -69.1(4)
C2_26 CA_26 C_26 O8_26 176.5(4)
O_26 C_26 O8_26 C8_26 2.0(7)
CA_26 C_26 O8_26 C8_26 177.7(4)
